data_4325385
loop_
_publ_author_name
'Daniel K. Unruh'
'Jie Ling'
'Jie Qiu'
'Laura Pressprich'
'Melissa Baranay'
'Matthew Ward'
'Peter C. Burns'

_publ_section_title
;
 Complex nanoscale Cage Clusters Built from Uranyl Polyhedra and Phosphate
 Tetrahedra
;
_journal_name_full 'Inorganic Chemistry'
_journal_page_first 5509
_journal_page_last 5516
_journal_paper_doi 10.1021/ic200065y
_journal_volume 50
_journal_year 2011
_chemical_formula_sum 'Ba15 O675 Rb29 U90'
_chemical_formula_weight 36759.57
_chemical_name_common U30a
_chemical_name_systematic
; 
 ? 
;
_space_group_IT_number 160
_symmetry_cell_setting trigonal
_symmetry_space_group_name_Hall 'R 3 -2"'
_symmetry_space_group_name_H-M 'R 3 m :H'
_atom_sites_solution_hydrogens none
_atom_sites_solution_primary direct
_atom_sites_solution_secondary difmap
_audit_creation_method SHELXL-97
_cell_angle_alpha 90.00
_cell_angle_beta 90.00
_cell_angle_gamma 120.00
_cell_formula_units_Z 3
_cell_length_a 55.286(5)
_cell_length_b 55.286(5)
_cell_length_c 20.523(2)
_cell_measurement_reflns_used 9701
_cell_measurement_temperature 125(2)
_cell_measurement_theta_max 24.13
_cell_measurement_theta_min 2.21
_cell_volume 54325(9)
_computing_cell_refinement 'Bruker SAINT'
_computing_data_collection 'Bruker APEX2'
_computing_data_reduction 'Bruker SAINT'
_computing_molecular_graphics 'Bruker SHELXTL'
_computing_publication_material 'CrystalMaker 8.3.0'
_computing_structure_refinement 'SHELXL-97 (Sheldrick, 2008)'
_computing_structure_solution 'SHELXS-97 (Sheldrick, 2008)'
_diffrn_ambient_temperature 125(2)
_diffrn_measured_fraction_theta_full 1.000
_diffrn_measured_fraction_theta_max 1.000
_diffrn_measurement_device_type 'Bruker APEX-II CCD'
_diffrn_measurement_method '\f and \w scans'
_diffrn_radiation_monochromator graphite
_diffrn_radiation_source 'fine-focus sealed tube'
_diffrn_radiation_type MoK\a
_diffrn_radiation_wavelength 0.71073
_diffrn_reflns_av_R_equivalents 0.0770
_diffrn_reflns_av_sigmaI/netI 0.0661
_diffrn_reflns_limit_h_max 65
_diffrn_reflns_limit_h_min -65
_diffrn_reflns_limit_k_max 65
_diffrn_reflns_limit_k_min -65
_diffrn_reflns_limit_l_max 24
_diffrn_reflns_limit_l_min -24
_diffrn_reflns_number 180085
_diffrn_reflns_theta_full 25.10
_diffrn_reflns_theta_max 25.10
_diffrn_reflns_theta_min 1.28
_exptl_absorpt_coefficient_mu 22.888
_exptl_absorpt_correction_T_max 0.6134
_exptl_absorpt_correction_T_min 0.3664
_exptl_absorpt_correction_type multi-scan
_exptl_absorpt_process_details SADABS
_exptl_crystal_colour yellow
_exptl_crystal_density_diffrn 3.371
_exptl_crystal_description blocky
_exptl_crystal_F_000 46779
_exptl_crystal_size_max .120
_exptl_crystal_size_mid .100
_exptl_crystal_size_min .100
_refine_diff_density_max 3.211
_refine_diff_density_min -2.094
_refine_diff_density_rms 0.286
_refine_ls_abs_structure_details 'Flack H D (1983), Acta Cryst. A39, 876-881'
_refine_ls_abs_structure_Flack -0.004(6)
_refine_ls_extinction_coef 0.0000014(2)
_refine_ls_extinction_expression Fc^*^=kFc[1+0.001xFc^2^\l^3^/sin(2\q)]^-1/4^
_refine_ls_extinction_method SHELXL
_refine_ls_goodness_of_fit_ref 1.010
_refine_ls_hydrogen_treatment none
_refine_ls_matrix_type full
_refine_ls_number_parameters 707
_refine_ls_number_reflns 22208
_refine_ls_number_restraints 1
_refine_ls_restrained_S_all 1.010
_refine_ls_R_factor_all 0.0479
_refine_ls_R_factor_gt 0.0365
_refine_ls_shift/su_max 0.009
_refine_ls_shift/su_mean 0.000
_refine_ls_structure_factor_coef Fsqd
_refine_ls_weighting_details 'calc w=1/[\s^2^(Fo^2^)+(0.0502P)^2^+0.0000P] where P=(Fo^2^+2Fc^2^)/3'
_refine_ls_weighting_scheme calc
_refine_ls_wR_factor_gt 0.0919
_refine_ls_wR_factor_ref 0.0945
_reflns_number_gt 18603
_reflns_number_total 22208
_reflns_threshold_expression >2sigma(I)
_cod_data_source_file ic200065y_si_001_1.cif
_cod_data_source_block ellip_r3m
_cod_original_sg_symbol_H-M 'R 3 m'
_cod_database_code 4325385

loop_
_symmetry_equiv_pos_as_xyz
'x, y, z'
'-y, x-y, z'
'-x+y, -x, z'
'-y, -x, z'
'-x+y, y, z'
'x, x-y, z'
'x+2/3, y+1/3, z+1/3'
'-y+2/3, x-y+1/3, z+1/3'
'-x+y+2/3, -x+1/3, z+1/3'
'-y+2/3, -x+1/3, z+1/3'
'-x+y+2/3, y+1/3, z+1/3'
'x+2/3, x-y+1/3, z+1/3'
'x+1/3, y+2/3, z+2/3'
'-y+1/3, x-y+2/3, z+2/3'
'-x+y+1/3, -x+2/3, z+2/3'
'-y+1/3, -x+2/3, z+2/3'
'-x+y+1/3, y+2/3, z+2/3'
'x+1/3, x-y+2/3, z+2/3'

loop_
_atom_site_label
_atom_site_type_symbol
_atom_site_fract_x
_atom_site_fract_y
_atom_site_fract_z
_atom_site_U_iso_or_equiv
_atom_site_adp_type
_atom_site_occupancy
_atom_site_symmetry_multiplicity
_atom_site_calc_flag
_atom_site_refinement_flags
U1 U 0.271064(14) 0.297255(14) 0.21066(3) 0.01676(15) Uani 1 1 d .
U2 U 0.162940(10) 0.32588(2) 0.10856(4) 0.0146(2) Uani 1 2 d S
U3 U 0.130745(10) 0.26149(2) -0.00870(5) 0.0174(2) Uani 1 2 d S
U4 U 0.250132(14) 0.352507(14) 0.57594(3) 0.01670(15) Uani 1 1 d .
U5 U 0.219213(14) 0.219306(14) 0.13102(3) 0.01804(15) Uani 1 1 d .
U6 U 0.236765(13) 0.343745(14) 0.22698(3) 0.01496(15) Uani 1 1 d .
U7 U 0.264074(14) 0.286916(14) 0.55211(3) 0.01620(15) Uani 1 1 d .
U8 U 0.226047(14) 0.373698(14) 0.41866(3) 0.01628(15) Uani 1 1 d .
U9 U 0.190091(14) 0.310630(14) 0.71961(3) 0.01620(15) Uani 1 1 d .
U10 U 0.154240(15) 0.202390(14) 0.02906(3) 0.01880(16) Uani 1 1 d .
U11 U 0.273637(14) 0.261137(14) 0.38471(3) 0.01706(15) Uani 1 1 d .
U12 U 0.073927(11) 0.14785(2) 0.09480(5) 0.0237(2) Uani 1 2 d S
U13 U 0.065015(11) 0.13003(2) 0.28060(5) 0.0257(2) Uani 1 2 d S
U14 U 0.138568(17) 0.148970(15) 0.39857(4) 0.02768(18) Uani 1 1 d .
U15 U 0.194899(16) 0.240519(16) 0.67141(4) 0.02610(18) Uani 1 1 d .
U16 U 0.129446(17) 0.178926(16) 0.59027(4) 0.02674(18) Uani 1 1 d .
U17 U 0.212163(17) 0.185216(15) 0.31457(3) 0.02658(18) Uani 1 1 d .
Ba1 Ba 0.18925(3) 0.25194(3) 0.30708(6) 0.0318(3) Uani 1 1 d .
Ba2 Ba 0.11542(2) 0.23085(4) 0.19442(8) 0.0330(4) Uani 1 2 d S
Ba3 Ba 0.17611(3) 0.27587(3) 0.49777(7) 0.0475(4) Uani 1 1 d .
Rb1 Rb 0.16069(3) 0.32138(5) 0.30348(12) 0.0241(6) Uani 1 2 d S
Rb2 Rb 0.30447(4) 0.42450(4) 0.48048(9) 0.0253(4) Uani 1 1 d .
Rb3 Rb 0.09384(4) 0.18767(7) 0.42888(16) 0.0481(8) Uani 1 2 d S
Rb4 Rb 0.12913(9) 0.06457(4) 0.37419(19) 0.0584(10) Uani 1 2 d S
Rb5 Rb 0.32418(6) 0.34130(7) 0.68638(14) 0.0726(9) Uani 1 1 d .
Rb6 Rb 0.19524(10) 0.33862(11) 0.9260(2) 0.0492(12) Uani 0.50 1 d P
Rb7 Rb 0.26185(15) 0.16657(16) 0.4365(4) 0.053(2) Uani 0.33 1 d P
Rb8 Rb 0.19346(9) 0.19647(10) -0.15232(18) 0.0368(10) Uani 0.50 1 d P
O1 O 0.2027(2) 0.2342(2) 0.0436(5) 0.019(3) Uiso 1 1 d .
O2 O 0.05684(19) 0.1137(4) 0.0536(9) 0.028(4) Uiso 1 2 d S
O3 O 0.2730(2) 0.3363(2) 0.2680(5) 0.017(3) Uiso 1 1 d .
O4 O 0.12441(17) 0.2488(3) 0.0755(8) 0.021(4) Uiso 1 2 d S
O5 O 0.1637(2) 0.2455(2) -0.0201(5) 0.019(3) Uiso 1 1 d .
O6 O 0.2420(3) 0.2716(3) 0.6552(6) 0.027(3) Uiso 1 1 d .
O7 O 0.2284(2) 0.3770(2) 0.5357(5) 0.017(3) Uiso 1 1 d .
O8 O 0.2638(2) 0.3758(2) 0.1912(5) 0.016(3) Uiso 1 1 d .
O9 O 0.2617(2) 0.2489(2) 0.4970(5) 0.017(3) Uiso 1 1 d .
O10 O 0.2907(2) 0.3014(2) 0.4545(6) 0.022(3) Uiso 1 1 d .
O11 O 0.2027(2) 0.3517(2) 0.1781(6) 0.021(3) Uiso 1 1 d .
O12 O 0.2027(2) 0.3236(2) 0.8011(5) 0.019(3) Uiso 1 1 d .
O13 O 0.3068(3) 0.2628(3) 0.3977(6) 0.029(3) Uiso 1 1 d .
O14 O 0.1798(2) 0.2640(2) 0.7465(6) 0.021(3) Uiso 1 1 d .
O15 O 0.2374(3) 0.2098(3) 0.0703(6) 0.024(3) Uiso 1 1 d .
O16 O 0.2587(3) 0.2194(3) 0.3258(6) 0.030(3) Uiso 1 1 d .
O17 O 0.2102(2) 0.3125(2) 0.2625(6) 0.018(3) Uiso 1 1 d .
O18 O 0.1868(3) 0.2544(3) 0.6029(6) 0.025(3) Uiso 1 1 d .
O19 O 0.2943(2) 0.2995(2) 0.3129(6) 0.019(3) Uiso 1 1 d .
O20 O 0.2335(2) 0.2810(2) 0.5088(5) 0.017(3) Uiso 1 1 d .
O21 O 0.2500(3) 0.3191(3) 0.1498(6) 0.026(3) Uiso 1 1 d .
O22 O 0.2103(3) 0.2814(3) 0.7287(6) 0.029(3) Uiso 1 1 d .
O23 O 0.2373(3) 0.3365(3) 0.6827(6) 0.026(3) Uiso 1 1 d .
O24 O 0.2479(3) 0.3639(3) 0.3321(6) 0.024(3) Uiso 1 1 d .
O25 O 0.14885(16) 0.2977(3) 0.1682(8) 0.016(4) Uiso 1 2 d S
O26 O 0.2806(2) 0.3354(2) 0.5406(5) 0.016(3) Uiso 1 1 d .
O27 O 0.0876(2) 0.2231(2) -0.0379(5) 0.018(3) Uiso 1 1 d .
O28 O 0.17742(16) 0.3548(3) 0.0524(7) 0.015(4) Uiso 1 2 d S
O29 O 0.2377(2) 0.2782(2) 0.2500(5) 0.019(3) Uiso 1 1 d .
O30 O 0.2416(2) 0.2618(2) 0.3789(5) 0.015(3) Uiso 1 1 d .
O31 O 0.1868(3) 0.1679(3) 0.4145(6) 0.034(3) Uiso 1 1 d .
O32 O 0.1477(2) 0.2151(2) 0.1038(5) 0.019(3) Uiso 1 1 d .
O33 O 0.2358(2) 0.2019(2) 0.2127(6) 0.023(3) Uiso 1 1 d .
O34 O 0.2708(2) 0.3265(2) 0.6091(5) 0.016(3) Uiso 1 1 d .
O35 O 0.2085(2) 0.3355(2) 0.1333(6) 0.020(3) Uiso 1 1 d .
O36 O 0.2517(2) 0.2685(2) 0.1163(6) 0.019(3) Uiso 1 1 d .
O37 O 0.14340(17) 0.2868(3) 0.7601(8) 0.020(4) Uiso 1 2 d S
O38 O 0.2519(2) 0.4102(2) 0.4154(6) 0.021(3) Uiso 1 1 d .
O39 O 0.0592(2) 0.1674(2) 0.0116(6) 0.020(3) Uiso 1 1 d .
O40 O 0.19224(17) 0.3845(3) 0.3765(8) 0.020(4) Uiso 1 2 d S
O41 O 0.08351(18) 0.1670(4) 0.2867(8) 0.024(4) Uiso 1 2 d S
O42 O 0.2145(3) 0.2949(3) 0.3944(6) 0.030(3) Uiso 1 1 d .
O43 O 0.1996(2) 0.3372(2) 0.4220(6) 0.023(3) Uiso 1 1 d .
O44 O 0.1643(3) 0.1523(3) 0.3033(6) 0.029(3) Uiso 1 1 d .
O45 O 0.1231(3) 0.1512(3) 0.6431(6) 0.030(3) Uiso 1 1 d .
O46 O 0.1059(3) 0.1284(3) 0.3150(6) 0.031(3) Uiso 1 1 d .
O47 O 0.1354(3) 0.2073(3) 0.5353(6) 0.032(3) Uiso 1 1 d .
O48 O 0.2351(2) 0.2468(2) 0.6154(6) 0.020(3) Uiso 1 1 d .
O49 O 0.0418(3) 0.1301(3) 0.1832(6) 0.025(3) Uiso 1 1 d .
O50 O 0.1420(3) 0.2063(3) 0.2540(7) 0.038(4) Uiso 1 1 d .
O51 O 0.08995(18) 0.1799(4) 0.6350(9) 0.027(4) Uiso 1 2 d S
O52 O 0.2803(2) 0.3851(2) 0.6011(6) 0.023(3) Uiso 1 1 d .
O53 O 0.2640(3) 0.2559(3) 0.1602(6) 0.026(3) Uiso 1 1 d .
O54 O 0.1419(3) 0.1831(3) 0.3835(6) 0.032(3) Uiso 1 1 d .
O55 O 0.1762(3) 0.1826(3) 0.0904(6) 0.025(3) Uiso 1 1 d .
O56 O 0.0383(3) 0.1283(3) 0.3743(7) 0.039(4) Uiso 1 1 d .
O57 O 0.0371(2) 0.1566(2) 0.0593(6) 0.023(3) Uiso 1 1 d .
O58 O 0.2954(2) 0.2921(2) 0.5913(6) 0.021(3) Uiso 1 1 d .
O59 O 0.3045(2) 0.3179(2) 0.1676(6) 0.019(3) Uiso 1 1 d .
O60 O 0.2878(2) 0.2744(2) 0.2764(6) 0.021(3) Uiso 1 1 d .
O61 O 0.1265(2) 0.2998(2) 0.0316(6) 0.019(3) Uiso 1 1 d .
O62 O 0.04601(19) 0.0920(4) 0.2756(9) 0.032(5) Uiso 1 2 d S
O63 O 0.2065(3) 0.1793(3) 0.1980(6) 0.026(3) Uiso 1 1 d .
O64 O 0.2230(2) 0.3537(2) 0.6680(6) 0.021(3) Uiso 1 1 d .
O65 O 0.2611(2) 0.3670(2) 0.4659(5) 0.018(3) Uiso 1 1 d .
O66 O 0.1339(3) 0.1149(3) 0.4146(6) 0.029(3) Uiso 1 1 d .
O67 O 0.2023(3) 0.2106(3) 0.3160(6) 0.029(3) Uiso 1 1 d .
O68 O 0.2038(3) 0.2256(3) 0.7374(6) 0.031(3) Uiso 1 1 d .
O69 O 0.1758(2) 0.2975(2) 0.6389(5) 0.016(3) Uiso 1 1 d .
O70 O 0.1999(2) 0.2287(2) 0.1854(6) 0.021(3) Uiso 1 1 d .
O71 O 0.2206(2) 0.3219(2) 0.5452(6) 0.019(3) Uiso 1 1 d .
O72 O 0.1634(3) 0.1895(3) -0.0431(6) 0.027(3) Uiso 1 1 d .
O73 O 0.2266(2) 0.3700(2) 0.3032(6) 0.022(3) Uiso 1 1 d .
O74 O 0.1456(3) 0.2091(3) 0.6828(6) 0.026(3) Uiso 1 1 d .
O75 O 0.1781(3) 0.1986(3) 0.6097(6) 0.027(3) Uiso 1 1 d .
O76 O 0.09032(17) 0.1806(3) 0.1404(8) 0.018(4) Uiso 1 2 d S
O77 O 0.1559(2) 0.3119(4) 0.5167(10) 0.042(5) Uiso 1 2 d S
O78 O 0.2479(3) 0.2105(3) 0.3920(6) 0.028(3) Uiso 1 1 d .
O79 O 0.08025(18) 0.1605(4) 0.5766(8) 0.025(4) Uiso 1 2 d S
O80 O 0.19344(19) 0.3869(4) 0.4510(8) 0.027(4) Uiso 1 2 d S
O81 O 0.1463(3) 0.1604(3) 0.5087(6) 0.032(3) Uiso 1 1 d .
O82 O 0.17077(19) 0.3415(4) 0.7154(8) 0.027(4) Uiso 1 2 d S
O83 O 0.2218(3) 0.1584(3) 0.3153(7) 0.042(4) Uiso 1 1 d .
O84 O 0.1154(3) 0.1474(3) 0.4979(7) 0.035(4) Uiso 1 1 d .
O85 O 0.13781(19) 0.2756(4) -0.0910(9) 0.031(5) Uiso 1 2 d S
O86 O 0.2127(3) 0.10635(17) 0.2719(8) 0.018(4) Uiso 1 2 d S
O87 O 0.12725(18) 0.2545(4) 0.5731(9) 0.028(4) Uiso 1 2 d S
O88 O 0.2843(3) 0.3422(3) 0.3962(6) 0.029(3) Uiso 1 1 d .
O89 O 0.1745(3) 0.2632(3) 0.1867(6) 0.030(3) Uiso 1 1 d .
O90 O 0.11627(16) 0.2325(3) 0.7329(7) 0.016(4) Uiso 1 2 d S
O91 O 0.3376(3) 0.3621(3) 0.5414(7) 0.045(4) Uiso 1 1 d .
O92 O 0.1289(4) 0.2579(8) 0.3724(18) 0.125(13) Uiso 1 2 d S
O93 O 0.3054(3) 0.2631(3) 0.0780(6) 0.034(3) Uiso 1 1 d .
O94 O 0.3361(3) 0.2607(3) 0.2752(8) 0.051(4) Uiso 1 1 d .
O95 O 0.2178(3) 0.2917(3) 0.0505(8) 0.054(4) Uiso 1 1 d .
O96 O 0.1439(4) 0.1640(4) 0.1976(9) 0.065(5) Uiso 1 1 d .
O97 O 0.2471(4) 0.3947(4) 0.7497(9) 0.076(6) Uiso 1 1 d .
O98 O 0.1836(3) 0.2349(3) 0.4368(8) 0.049(4) Uiso 1 1 d .
O99 O 0.1870(4) 0.2444(4) -0.1353(9) 0.065(5) Uiso 1 1 d .
O100 O 0.2503(4) 0.2136(4) 0.6745(8) 0.060(5) Uiso 1 1 d .
O101 O 0.1022(3) 0.2045(5) -0.1499(12) 0.064(7) Uiso 1 2 d S
O102 O 0.2511(5) 0.1256(2) 0.3619(11) 0.049(6) Uiso 1 2 d S
O103 O 0.3316(4) 0.3908(4) 0.4218(10) 0.081(6) Uiso 1 1 d .
O104 O 0.2393(5) 0.2609(5) -0.1251(12) 0.112(8) Uiso 1 1 d .
O105 O 0.0754(3) 0.1508(6) 0.7522(14) 0.081(8) Uiso 1 2 d S
O106 O 0.2701(4) 0.2686(4) -0.0043(10) 0.083(6) Uiso 1 1 d .
O107 O 0.1853(3) 0.3707(6) 0.6092(15) 0.088(9) Uiso 1 2 d S
O108 O 0.0447(4) 0.1467(4) -0.1113(10) 0.081(6) Uiso 1 1 d .
O109 O 0.2155(4) 0.1959(4) -0.0575(10) 0.089(7) Uiso 1 1 d .
O110 O 0.2218(3) 0.4435(6) 0.4821(13) 0.073(8) Uiso 1 2 d S
O111 O 0.0532(3) 0.1063(6) 0.6156(13) 0.078(8) Uiso 1 2 d S
O112 O 0.1450(5) 0.1844(4) 0.7986(11) 0.093(7) Uiso 1 1 d .
O113 O 0.2829(6) 0.1989(6) 0.2152(13) 0.125(9) Uiso 1 1 d .
O114 O 0.3560(6) 0.2752(6) 0.1524(14) 0.140(10) Uiso 1 1 d .
O115 O 0.2351(5) 0.1578(5) -0.1101(12) 0.115(9) Uiso 1 1 d .
O116 O 0.1644(5) 0.1253(5) 0.5622(12) 0.112(8) Uiso 1 1 d .
O117 O 0.2075(6) 0.2095(6) 0.4991(14) 0.136(10) Uiso 1 1 d .
O118 O 0.2390(6) 0.1667(6) 0.5829(14) 0.138(10) Uiso 1 1 d .
O119 O 0.1953(7) 0.1277(7) 0.4591(16) 0.172(13) Uiso 1 1 d .
O120 O 0.0978(6) 0.0779(6) 0.2866(14) 0.135(10) Uiso 1 1 d .
O121 O 0.1921(4) 0.3842(9) 0.807(2) 0.140(14) Uiso 1 2 d S
O122 O 0.1920(5) 0.1606(5) 0.6626(12) 0.110(8) Uiso 1 1 d .
O123 O 0.0066(6) 0.0914(6) 0.5403(13) 0.129(9) Uiso 1 1 d .
O124 O 0.2786(9) 0.1393(5) 0.271(2) 0.152(16) Uiso 1 2 d S
O125 O 0.0877(8) 0.0811(8) 0.1675(18) 0.185(14) Uiso 1 1 d .
O126 O 0.1503(7) 0.1023(7) 0.2641(16) 0.157(12) Uiso 1 1 d .

loop_
_atom_site_aniso_label
_atom_site_aniso_U_11
_atom_site_aniso_U_22
_atom_site_aniso_U_33
_atom_site_aniso_U_23
_atom_site_aniso_U_13
_atom_site_aniso_U_12
U1 0.0158(4) 0.0178(4) 0.0147(3) 0.0009(3) 0.0001(3) 0.0069(3)
U2 0.0163(4) 0.0190(5) 0.0095(5) 0.0015(4) 0.00074(19) 0.0095(3)
U3 0.0190(4) 0.0186(5) 0.0145(5) -0.0007(4) -0.0003(2) 0.0093(3)
U4 0.0170(4) 0.0190(4) 0.0152(3) -0.0002(3) 0.0013(3) 0.0098(3)
U5 0.0205(4) 0.0204(4) 0.0155(3) -0.0011(3) 0.0011(3) 0.0119(3)
U6 0.0127(3) 0.0176(4) 0.0115(3) 0.0003(3) 0.0005(3) 0.0052(3)
U7 0.0166(4) 0.0223(4) 0.0135(3) 0.0014(3) 0.0008(3) 0.0126(3)
U8 0.0138(4) 0.0191(4) 0.0147(3) -0.0022(3) 0.0001(3) 0.0073(3)
U9 0.0169(4) 0.0222(4) 0.0121(3) -0.0007(3) -0.0001(3) 0.0118(3)
U10 0.0222(4) 0.0210(4) 0.0147(3) -0.0013(3) 0.0005(3) 0.0120(3)
U11 0.0174(4) 0.0230(4) 0.0152(3) -0.0006(3) -0.0002(3) 0.0134(3)
U12 0.0243(4) 0.0211(6) 0.0246(6) 0.0031(4) 0.0015(2) 0.0106(3)
U13 0.0296(5) 0.0162(5) 0.0270(6) 0.0008(4) 0.0004(2) 0.0081(3)
U14 0.0421(5) 0.0185(4) 0.0234(4) 0.0023(3) -0.0004(4) 0.0158(4)
U15 0.0279(4) 0.0228(4) 0.0314(4) 0.0066(3) 0.0142(3) 0.0155(4)
U16 0.0364(5) 0.0240(4) 0.0238(4) 0.0079(3) 0.0084(3) 0.0180(4)
U17 0.0395(5) 0.0217(4) 0.0178(4) 0.0002(3) -0.0015(3) 0.0148(4)
Ba1 0.0261(7) 0.0439(8) 0.0275(7) -0.0066(6) -0.0011(5) 0.0190(6)
Ba2 0.0313(7) 0.0521(12) 0.0225(9) -0.0112(8) -0.0056(4) 0.0261(6)
Ba3 0.0316(8) 0.0632(10) 0.0533(9) -0.0244(8) -0.0089(7) 0.0280(8)
Rb1 0.0248(11) 0.0253(15) 0.0223(14) -0.0002(11) -0.0001(6) 0.0127(7)
Rb2 0.0201(10) 0.0253(10) 0.0233(10) -0.0016(8) -0.0035(8) 0.0059(8)
Rb3 0.0561(16) 0.045(2) 0.0398(18) 0.0020(16) 0.0010(8) 0.0224(10)
Rb4 0.079(3) 0.0395(14) 0.070(3) -0.0063(10) -0.013(2) 0.0396(14)
Rb5 0.069(2) 0.102(2) 0.0633(18) -0.0218(17) -0.0148(15) 0.0553(19)
Rb6 0.038(3) 0.062(3) 0.033(2) -0.007(2) 0.003(2) 0.014(2)
Rb7 0.045(4) 0.060(5) 0.065(5) -0.019(4) -0.032(4) 0.034(4)
Rb8 0.046(3) 0.065(3) 0.0165(19) 0.010(2) 0.0088(18) 0.041(3)

loop_
_atom_type_symbol
_atom_type_description
_atom_type_scat_dispersion_real
_atom_type_scat_dispersion_imag
_atom_type_scat_source
O O 0.0106 0.0060 'International Tables Vol C Tables 4.2.6.8 and 6.1.1.4'
Rb Rb -0.9393 2.9676 'International Tables Vol C Tables 4.2.6.8 and 6.1.1.4'
Ba Ba -0.3244 2.2819 'International Tables Vol C Tables 4.2.6.8 and 6.1.1.4'
U U -9.6767 9.6646 'International Tables Vol C Tables 4.2.6.8 and 6.1.1.4'

loop_
_geom_angle_atom_site_label_1
_geom_angle_atom_site_label_2
_geom_angle_atom_site_label_3
_geom_angle
_geom_angle_site_symmetry_1
_geom_angle_site_symmetry_3
O29 U1 O59 176.7(5) . .
O29 U1 O60 89.5(5) . .
O59 U1 O60 93.8(5) . .
O29 U1 O53 90.4(5) . .
O59 U1 O53 91.0(5) . .
O60 U1 O53 69.3(4) . .
O29 U1 O36 89.3(5) . .
O59 U1 O36 90.0(5) . .
O60 U1 O36 105.9(4) . .
O53 U1 O36 36.7(4) . .
O29 U1 O21 85.1(5) . .
O59 U1 O21 91.6(5) . .
O60 U1 O21 174.5(4) . .
O53 U1 O21 111.9(4) . .
O36 U1 O21 75.3(4) . .
O29 U1 O3 82.9(4) . .
O59 U1 O3 95.7(4) . .
O60 U1 O3 110.5(4) . .
O53 U1 O3 173.3(4) . .
O36 U1 O3 142.6(4) . .
O21 U1 O3 67.7(4) . .
O29 U1 O19 90.2(4) . .
O59 U1 O19 92.4(4) . .
O60 U1 O19 35.6(4) . .
O53 U1 O19 104.8(4) . .
O36 U1 O19 141.4(4) . .
O21 U1 O19 143.0(4) . .
O3 U1 O19 75.4(4) . .
O29 U1 U6 69.6(4) . .
O59 U1 U6 107.6(4) . .
O60 U1 U6 139.8(3) . .
O53 U1 U6 141.1(3) . .
O36 U1 U6 107.8(3) . .
O21 U1 U6 36.5(3) . .
O3 U1 U6 35.6(3) . .
O19 U1 U6 108.1(3) . .
O29 U1 Ba1 1.0(4) . .
O59 U1 Ba1 175.9(4) . .
O60 U1 Ba1 90.3(3) . .
O53 U1 Ba1 91.2(3) . .
O36 U1 Ba1 89.7(3) . .
O21 U1 Ba1 84.3(3) . .
O3 U1 Ba1 82.1(3) . .
O19 U1 Ba1 90.4(3) . .
U6 U1 Ba1 68.64(2) . .
O29 U1 Rb5 148.9(4) . 8_554
O59 U1 Rb5 30.1(4) . 8_554
O60 U1 Rb5 102.7(3) . 8_554
O53 U1 Rb5 68.2(3) . 8_554
O36 U1 Rb5 59.9(3) . 8_554
O21 U1 Rb5 82.6(3) . 8_554
O3 U1 Rb5 117.9(3) . 8_554
O19 U1 Rb5 116.4(3) . 8_554
U6 U1 Rb5 112.94(4) . 8_554
Ba1 U1 Rb5 149.15(5) . 8_554
O28 U2 O25 177.5(7) . .
O28 U2 O35 89.3(3) . .
O25 U2 O35 90.0(3) . .
O28 U2 O35 89.3(3) . 5
O25 U2 O35 90.0(3) . 5
O35 U2 O35 146.2(6) . 5
O28 U2 O61 88.8(5) . 5
O25 U2 O61 93.2(5) . 5
O35 U2 O61 74.1(4) . 5
O35 U2 O61 139.6(4) 5 5
O28 U2 O61 88.8(5) . .
O25 U2 O61 93.2(5) . .
O35 U2 O61 139.6(4) . .
O35 U2 O61 74.1(4) 5 .
O61 U2 O61 65.5(5) 5 .
O28 U2 O11 89.1(5) . .
O25 U2 O11 89.0(5) . .
O35 U2 O11 35.0(4) . .
O35 U2 O11 111.2(4) 5 .
O61 U2 O11 109.1(4) 5 .
O61 U2 O11 174.2(4) . .
O28 U2 O11 89.1(5) . 5
O25 U2 O11 89.0(5) . 5
O35 U2 O11 111.2(4) . 5
O35 U2 O11 35.0(4) 5 5
O61 U2 O11 174.2(4) 5 5
O61 U2 O11 109.1(4) . 5
O11 U2 O11 76.3(6) . 5
O28 U2 U3 102.3(5) . .
O25 U2 U3 80.2(5) . .
O35 U2 U3 106.7(3) . .
O35 U2 U3 106.7(3) 5 .
O61 U2 U3 35.2(3) 5 .
O61 U2 U3 35.2(3) . .
O11 U2 U3 140.5(3) . .
O11 U2 U3 140.5(3) 5 .
O28 U2 Rb1 132.8(5) . .
O25 U2 Rb1 44.7(5) . .
O35 U2 Rb1 78.2(3) . .
O35 U2 Rb1 78.2(3) 5 .
O61 U2 Rb1 129.1(3) 5 .
O61 U2 Rb1 129.1(3) . .
O11 U2 Rb1 55.5(3) . .
O11 U2 Rb1 55.5(3) 5 .
U3 U2 Rb1 124.89(5) . .
O28 U2 Rb6 45.1(4) . 1_554
O25 U2 Rb6 137.0(4) . 1_554
O35 U2 Rb6 80.3(3) . 1_554
O35 U2 Rb6 120.5(3) 5 1_554
O61 U2 Rb6 43.8(3) 5 1_554
O61 U2 Rb6 70.2(3) . 1_554
O11 U2 Rb6 104.7(3) . 1_554
O11 U2 Rb6 133.6(3) 5 1_554
U3 U2 Rb6 63.28(7) . 1_554
Rb1 U2 Rb6 158.45(7) . 1_554
O28 U2 Rb6 45.1(4) . 5_554
O25 U2 Rb6 137.0(4) . 5_554
O35 U2 Rb6 120.5(3) . 5_554
O35 U2 Rb6 80.3(3) 5 5_554
O61 U2 Rb6 70.2(3) 5 5_554
O61 U2 Rb6 43.8(3) . 5_554
O11 U2 Rb6 133.6(3) . 5_554
O11 U2 Rb6 104.7(3) 5 5_554
U3 U2 Rb6 63.28(7) . 5_554
Rb1 U2 Rb6 158.45(7) . 5_554
Rb6 U2 Rb6 41.38(14) 1_554 5_554
O85 U3 O4 177.5(8) . .
O85 U3 O27 93.1(5) . 5
O4 U3 O27 88.9(5) . 5
O85 U3 O27 93.1(5) . .
O4 U3 O27 88.9(5) . .
O27 U3 O27 68.8(6) 5 .
O85 U3 O61 92.1(6) . .
O4 U3 O61 85.8(5) . .
O27 U3 O61 174.6(4) 5 .
O27 U3 O61 112.5(4) . .
O85 U3 O61 92.1(6) . 5
O4 U3 O61 85.8(5) . 5
O27 U3 O61 112.5(4) 5 5
O27 U3 O61 174.6(4) . 5
O61 U3 O61 65.6(5) . 5
O85 U3 O5 91.6(3) . .
O4 U3 O5 89.2(3) . .
O27 U3 O5 36.1(4) 5 .
O27 U3 O5 105.0(4) . .
O61 U3 O5 142.0(4) . .
O61 U3 O5 76.5(4) 5 .
O85 U3 O5 91.6(3) . 5
O4 U3 O5 89.2(3) . 5
O27 U3 O5 105.0(4) 5 5
O27 U3 O5 36.1(4) . 5
O61 U3 O5 76.5(4) . 5
O61 U3 O5 142.0(4) 5 5
O5 U3 O5 141.1(5) . 5
O85 U3 U2 106.2(6) . .
O4 U3 U2 71.4(5) . .
O27 U3 U2 140.9(3) 5 .
O27 U3 U2 140.9(3) . .
O61 U3 U2 35.2(3) . .
O61 U3 U2 35.2(3) 5 .
O5 U3 U2 108.1(3) . .
O5 U3 U2 108.1(3) 5 .
O85 U3 Rb6 51.3(5) . 1_554
O4 U3 Rb6 126.5(5) . 1_554
O27 U3 Rb6 114.7(3) 5 1_554
O27 U3 Rb6 143.6(3) . 1_554
O61 U3 Rb6 67.7(3) . 1_554
O61 U3 Rb6 41.3(3) 5 1_554
O5 U3 Rb6 85.8(3) . 1_554
O5 U3 Rb6 125.0(3) 5 1_554
U2 U3 Rb6 60.06(6) . 1_554
O85 U3 Rb6 51.3(5) . 5_554
O4 U3 Rb6 126.5(5) . 5_554
O27 U3 Rb6 143.6(3) 5 5_554
O27 U3 Rb6 114.7(3) . 5_554
O61 U3 Rb6 41.3(3) . 5_554
O61 U3 Rb6 67.7(3) 5 5_554
O5 U3 Rb6 125.0(3) . 5_554
O5 U3 Rb6 85.8(3) 5 5_554
U2 U3 Rb6 60.06(6) . 5_554
Rb6 U3 Rb6 40.09(15) 1_554 5_554
O85 U3 Ba2 177.6(6) . .
O4 U3 Ba2 0.1(8) . .
O27 U3 Ba2 88.9(3) 5 .
O27 U3 Ba2 88.9(3) . .
O61 U3 Ba2 85.9(3) . .
O61 U3 Ba2 85.9(3) 5 .
O5 U3 Ba2 89.2(3) . .
O5 U3 Ba2 89.2(3) 5 .
U2 U3 Ba2 71.42(3) . .
Rb6 U3 Ba2 126.54(7) 1_554 .
Rb6 U3 Ba2 126.54(7) 5_554 .
O71 U4 O52 175.4(5) . .
O71 U4 O23 90.7(5) . .
O52 U4 O23 93.6(5) . .
O71 U4 O34 91.0(5) . .
O52 U4 O34 92.2(5) . .
O23 U4 O34 69.2(4) . .
O71 U4 O7 86.2(5) . .
O52 U4 O7 90.5(5) . .
O23 U4 O7 113.5(4) . .
O34 U4 O7 176.1(4) . .
O71 U4 O65 86.6(5) . .
O52 U4 O65 89.1(5) . .
O23 U4 O65 177.3(4) . .
O34 U4 O65 111.3(4) . .
O7 U4 O65 65.9(4) . .
O71 U4 O26 90.5(5) . .
O52 U4 O26 89.9(5) . .
O23 U4 O26 105.9(4) . .
O34 U4 O26 36.7(4) . .
O7 U4 O26 140.5(4) . .
O65 U4 O26 74.6(4) . .
O71 U4 O64 90.9(5) . .
O52 U4 O64 91.4(5) . .
O23 U4 O64 37.6(4) . .
O34 U4 O64 106.7(4) . .
O7 U4 O64 76.0(4) . .
O65 U4 O64 141.9(4) . .
O26 U4 O64 143.4(4) . .
O71 U4 U8 72.7(4) . .
O52 U4 U8 102.8(4) . .
O23 U4 U8 143.8(3) . .
O34 U4 U8 140.6(3) . .
O7 U4 U8 35.8(3) . .
O65 U4 U8 34.5(3) . .
O26 U4 U8 106.2(3) . .
O64 U4 U8 109.1(3) . .
O71 U4 Rb2 129.3(4) . .
O52 U4 Rb2 46.2(4) . .
O23 U4 Rb2 138.8(3) . .
O34 U4 Rb2 113.0(3) . .
O7 U4 Rb2 67.1(3) . .
O65 U4 Rb2 43.7(3) . .
O26 U4 Rb2 85.4(3) . .
O64 U4 Rb2 120.5(3) . .
U8 U4 Rb2 60.34(3) . .
O71 U4 U7 66.8(4) . .
O52 U4 U7 115.2(4) . .
O23 U4 U7 86.2(3) . .
O34 U4 U7 29.0(3) . .
O7 U4 U7 147.2(3) . .
O65 U4 U7 93.1(3) . .
O26 U4 U7 30.9(3) . .
O64 U4 U7 120.6(3) . .
U8 U4 U7 114.32(2) . .
Rb2 U4 U7 115.61(3) . .
O71 U4 Ba3 0.3(5) . .
O52 U4 Ba3 175.1(4) . .
O23 U4 Ba3 91.0(3) . .
O34 U4 Ba3 91.1(3) . .
O7 U4 Ba3 86.1(3) . .
O65 U4 Ba3 86.3(3) . .
O26 U4 Ba3 90.5(3) . .
O64 U4 Ba3 91.2(3) . .
U8 U4 Ba3 72.43(3) . .
Rb2 U4 Ba3 129.03(4) . .
U7 U4 Ba3 66.79(2) . .
O70 U5 O15 175.6(5) . .
O70 U5 O33 94.9(5) . .
O15 U5 O33 89.2(5) . .
O70 U5 O1 88.9(5) . .
O15 U5 O1 86.9(5) . .
O33 U5 O1 175.6(4) . .
O70 U5 O53 96.7(5) . .
O15 U5 O53 85.8(5) . .
O33 U5 O53 73.2(4) . .
O1 U5 O53 108.6(4) . .
O70 U5 O55 88.8(5) . .
O15 U5 O55 88.5(5) . .
O33 U5 O55 109.3(4) . .
O1 U5 O55 68.4(4) . .
O53 U5 O55 173.8(4) . .
O70 U5 O63 88.2(5) . .
O15 U5 O63 94.3(5) . .
O33 U5 O63 37.0(4) . .
O1 U5 O63 141.2(4) . .
O53 U5 O63 110.1(4) . .
O55 U5 O63 72.8(4) . .
O70 U5 O36 88.1(5) . .
O15 U5 O36 91.8(5) . .
O33 U5 O36 109.2(4) . .
O1 U5 O36 73.1(4) . .
O53 U5 O36 36.4(4) . .
O55 U5 O36 141.5(4) . .
O63 U5 O36 145.4(4) . .
O70 U5 U10 77.8(4) . .
O15 U5 U10 98.0(4) . .
O33 U5 U10 143.3(3) . .
O1 U5 U10 35.7(3) . .
O53 U5 U10 143.0(3) . .
O55 U5 U10 35.7(3) . .
O63 U5 U10 106.3(3) . .
O36 U5 U10 106.6(3) . .
O17 U6 O8 179.4(6) . .
O17 U6 O11 90.3(5) . .
O8 U6 O11 89.4(4) . .
O17 U6 O24 88.7(5) . .
O8 U6 O24 90.9(5) . .
O11 U6 O24 110.1(4) . .
O17 U6 O35 90.1(5) . .
O8 U6 O35 90.0(4) . .
O11 U6 O35 35.1(4) . .
O24 U6 O35 145.2(4) . .
O17 U6 O73 89.4(5) . .
O8 U6 O73 89.9(5) . .
O11 U6 O73 73.3(4) . .
O24 U6 O73 36.8(4) . .
O35 U6 O73 108.4(4) . .
O17 U6 O3 92.6(5) . .
O8 U6 O3 87.7(4) . .
O11 U6 O3 175.4(4) . .
O24 U6 O3 73.5(4) . .
O35 U6 O3 141.2(4) . .
O73 U6 O3 110.3(4) . .
O17 U6 O21 93.3(5) . .
O8 U6 O21 87.3(5) . .
O11 U6 O21 108.7(4) . .
O24 U6 O21 141.1(4) . .
O35 U6 O21 73.6(4) . .
O73 U6 O21 176.6(4) . .
O3 U6 O21 67.6(4) . .
O17 U6 U1 80.4(4) . .
O8 U6 U1 100.2(4) . .
O11 U6 U1 141.5(3) . .
O24 U6 U1 106.9(3) . .
O35 U6 U1 107.1(3) . .
O73 U6 U1 143.0(3) . .
O3 U6 U1 35.9(3) . .
O21 U6 U1 36.0(3) . .
O17 U6 Rb1 46.8(4) . .
O8 U6 Rb1 132.7(4) . .
O11 U6 Rb1 54.5(3) . .
O24 U6 Rb1 77.1(3) . .
O35 U6 Rb1 76.9(3) . .
O73 U6 Rb1 53.7(3) . .
O3 U6 Rb1 129.8(3) . .
O21 U6 Rb1 129.6(3) . .
U1 U6 Rb1 127.15(4) . .
O17 U6 Rb7 134.9(4) . 15_554
O8 U6 Rb7 44.9(4) . 15_554
O11 U6 Rb7 44.6(3) . 15_554
O24 U6 Rb7 106.1(3) . 15_554
O35 U6 Rb7 53.8(3) . 15_554
O73 U6 Rb7 79.7(3) . 15_554
O3 U6 Rb7 132.3(3) . 15_554
O21 U6 Rb7 99.7(3) . 15_554
U1 U6 Rb7 131.32(11) . 15_554
Rb1 U6 Rb7 94.44(11) . 15_554
O20 U7 O58 176.5(5) . .
O20 U7 O9 88.5(4) . .
O58 U7 O9 88.7(5) . .
O20 U7 O34 96.5(4) . .
O58 U7 O34 86.3(5) . .
O9 U7 O34 174.7(4) . .
O20 U7 O48 88.1(5) . .
O58 U7 O48 92.9(5) . .
O9 U7 O48 73.4(4) . .
O34 U7 O48 108.6(4) . .
O20 U7 O10 90.6(5) . .
O58 U7 O10 86.5(5) . .
O9 U7 O10 69.0(4) . .
O34 U7 O10 108.9(4) . .
O48 U7 O10 142.4(4) . .
O20 U7 O26 87.2(5) . .
O58 U7 O26 93.9(5) . .
O9 U7 O26 141.9(4) . .
O34 U7 O26 37.1(4) . .
O48 U7 O26 144.1(4) . .
O10 U7 O26 73.2(4) . .
O20 U7 O6 96.2(5) . .
O58 U7 O6 86.6(5) . .
O9 U7 O6 108.9(4) . .
O34 U7 O6 72.6(4) . .
O48 U7 O6 36.2(4) . .
O10 U7 O6 172.9(4) . .
O26 U7 O6 109.2(4) . .
O20 U7 U11 77.4(4) . .
O58 U7 U11 99.2(4) . .
O9 U7 U11 36.0(3) . .
O34 U7 U11 143.5(3) . .
O48 U7 U11 107.2(3) . .
O10 U7 U11 36.6(3) . .
O26 U7 U11 106.4(3) . .
O6 U7 U11 143.4(3) . .
O20 U7 U4 69.0(4) . .
O58 U7 U4 113.4(4) . .
O9 U7 U4 154.9(3) . .
O34 U7 U4 29.0(3) . .
O48 U7 U4 115.2(3) . .
O10 U7 U4 99.2(3) . .
O26 U7 U4 31.5(3) . .
O6 U7 U4 85.3(3) . .
U11 U7 U4 123.71(2) . .
O20 U7 Rb5 142.4(4) . .
O58 U7 Rb5 40.4(4) . .
O9 U7 Rb5 129.0(3) . .
O34 U7 Rb5 46.0(3) . .
O48 U7 Rb5 103.5(3) . .
O10 U7 Rb5 100.2(3) . .
O26 U7 Rb5 62.5(3) . .
O6 U7 Rb5 75.7(3) . .
U11 U7 Rb5 130.00(5) . .
U4 U7 Rb5 73.74(4) . .
O38 U8 O43 179.1(5) . .
O38 U8 O80 88.1(6) . .
O43 U8 O80 91.1(6) . .
O38 U8 O65 86.3(5) . .
O43 U8 O65 94.4(5) . .
O80 U8 O65 138.7(5) . .
O38 U8 O24 91.0(5) . .
O43 U8 O24 89.6(5) . .
O80 U8 O24 147.5(5) . .
O65 U8 O24 73.6(4) . .
O38 U8 O73 91.2(5) . .
O43 U8 O73 88.9(5) . .
O80 U8 O73 110.6(5) . .
O65 U8 O73 110.4(4) . .
O24 U8 O73 36.9(4) . .
O38 U8 O40 89.4(5) . .
O43 U8 O40 89.8(5) . .
O80 U8 O40 37.7(5) . .
O65 U8 O40 174.7(5) . .
O24 U8 O40 109.8(5) . .
O73 U8 O40 72.9(5) . .
O38 U8 O7 88.2(5) . .
O43 U8 O7 91.8(5) . .
O80 U8 O7 73.4(5) . .
O65 U8 O7 65.5(4) . .
O24 U8 O7 139.0(4) . .
O73 U8 O7 175.9(4) . .
O40 U8 O7 111.2(5) . .
O38 U8 U4 99.7(4) . .
O43 U8 U4 80.8(4) . .
O80 U8 U4 106.8(4) . .
O65 U8 U4 34.8(3) . .
O24 U8 U4 105.3(3) . .
O73 U8 U4 141.2(3) . .
O40 U8 U4 143.5(4) . .
O7 U8 U4 35.1(3) . .
O38 U8 Rb2 41.5(4) . .
O43 U8 Rb2 139.2(4) . .
O80 U8 Rb2 114.9(4) . .
O65 U8 Rb2 45.2(3) . .
O24 U8 Rb2 84.3(3) . .
O73 U8 Rb2 108.6(3) . .
O40 U8 Rb2 130.2(4) . .
O7 U8 Rb2 68.5(3) . .
U4 U8 Rb2 62.34(3) . .
O38 U8 Rb1 134.6(4) . .
O43 U8 Rb1 45.0(4) . .
O80 U8 Rb1 80.7(4) . .
O65 U8 Rb1 129.4(3) . .
O24 U8 Rb1 76.9(3) . .
O73 U8 Rb1 53.6(3) . .
O40 U8 Rb1 55.9(4) . .
O7 U8 Rb1 129.0(3) . .
U4 U8 Rb1 125.74(4) . .
Rb2 U8 Rb1 160.97(4) . .
O12 U9 O69 177.2(5) . .
O12 U9 O37 89.6(5) . .
O69 U9 O37 87.9(5) . .
O12 U9 O23 88.1(5) . .
O69 U9 O23 94.4(5) . .
O37 U9 O23 176.9(5) . .
O12 U9 O22 88.8(5) . .
O69 U9 O22 93.2(5) . .
O37 U9 O22 110.1(4) . .
O23 U9 O22 71.9(4) . .
O12 U9 O64 93.6(5) . .
O69 U9 O64 87.5(4) . .
O37 U9 O64 140.8(4) . .
O23 U9 O64 37.5(4) . .
O22 U9 O64 109.0(4) . .
O12 U9 O14 92.9(5) . .
O69 U9 O14 87.6(4) . .
O37 U9 O14 73.6(4) . .
O23 U9 O14 108.5(4) . .
O22 U9 O14 36.7(4) . .
O64 U9 O14 144.9(4) . .
O12 U9 O82 88.3(5) . .
O69 U9 O82 89.7(5) . .
O37 U9 O82 70.5(5) . .
O23 U9 O82 107.5(5) . .
O22 U9 O82 177.1(5) . .
O64 U9 O82 70.6(5) . .
O14 U9 O82 144.1(4) . .
O12 U9 U9 100.7(4) . 5
O69 U9 U9 76.5(4) . 5
O37 U9 U9 36.3(3) . 5
O23 U9 U9 142.5(3) . 5
O22 U9 U9 143.8(3) . 5
O64 U9 U9 105.2(3) . 5
O14 U9 U9 107.4(3) . 5
O82 U9 U9 37.6(3) . 5
O12 U9 Rb6 17.2(4) . .
O69 U9 Rb6 160.0(4) . .
O37 U9 Rb6 74.0(4) . .
O23 U9 Rb6 103.4(3) . .
O22 U9 Rb6 101.0(3) . .
O64 U9 Rb6 100.9(3) . .
O14 U9 Rb6 95.3(3) . .
O82 U9 Rb6 76.4(4) . .
U9 U9 Rb6 83.72(6) 5 .
O32 U10 O72 175.1(5) . .
O32 U10 O39 96.0(5) . 5
O72 U10 O39 87.3(5) . 5
O32 U10 O27 94.9(5) . 5
O72 U10 O27 89.5(5) . 5
O39 U10 O27 75.4(4) 5 5
O32 U10 O55 88.7(5) . .
O72 U10 O55 86.8(5) . .
O39 U10 O55 107.4(4) 5 .
O27 U10 O55 175.2(4) 5 .
O32 U10 O57 88.8(5) . 5
O72 U10 O57 91.8(5) . 5
O39 U10 O57 35.7(4) 5 5
O27 U10 O57 110.8(4) 5 5
O55 U10 O57 72.3(4) . 5
O32 U10 O1 88.7(5) . .
O72 U10 O1 87.7(5) . .
O39 U10 O1 173.4(4) 5 .
O27 U10 O1 108.9(4) 5 .
O55 U10 O1 68.0(4) . .
O57 U10 O1 140.3(4) 5 .
O32 U10 O5 87.5(5) . .
O72 U10 O5 94.7(5) . .
O39 U10 O5 111.5(4) 5 .
O27 U10 O5 36.2(4) 5 .
O55 U10 O5 141.1(4) . .
O57 U10 O5 146.2(4) 5 .
O1 U10 O5 73.3(4) . .
O32 U10 U5 77.7(4) . .
O72 U10 U5 97.4(4) . .
O39 U10 U5 141.8(3) 5 .
O27 U10 U5 142.2(3) 5 .
O55 U10 U5 35.8(3) . .
O57 U10 U5 106.1(3) 5 .
O1 U10 U5 35.1(3) . .
O5 U10 U5 105.9(3) . .
O32 U10 Rb8 162.5(4) . .
O72 U10 Rb8 16.2(4) . .
O39 U10 Rb8 100.6(3) 5 .
O27 U10 Rb8 84.0(3) 5 .
O55 U10 Rb8 91.7(3) . .
O57 U10 Rb8 108.0(3) 5 .
O1 U10 Rb8 75.3(3) . .
O5 U10 Rb8 81.2(3) . .
U5 U10 Rb8 92.48(6) . .
O30 U11 O13 174.2(5) . .
O30 U11 O60 96.2(5) . .
O13 U11 O60 87.3(5) . .
O30 U11 O16 96.9(5) . .
O13 U11 O16 88.6(5) . .
O60 U11 O16 73.7(4) . .
O30 U11 O19 88.7(5) . .
O13 U11 O19 91.4(5) . .
O60 U11 O19 36.1(4) . .
O16 U11 O19 109.6(4) . .
O30 U11 O9 86.3(4) . .
O13 U11 O9 90.0(5) . .
O60 U11 O9 177.0(4) . .
O16 U11 O9 107.7(4) . .
O19 U11 O9 142.8(4) . .
O30 U11 O10 87.3(5) . .
O13 U11 O10 87.1(5) . .
O60 U11 O10 111.1(4) . .
O16 U11 O10 173.4(4) . .
O19 U11 O10 75.5(4) . .
O9 U11 O10 67.4(4) . .
O30 U11 O78 90.7(5) . .
O13 U11 O78 92.6(5) . .
O60 U11 O78 109.2(4) . .
O16 U11 O78 35.7(4) . .
O19 U11 O78 144.8(4) . .
O9 U11 O78 72.2(4) . .
O10 U11 O78 139.6(4) . .
O30 U11 U7 74.5(3) . .
O13 U11 U7 100.0(4) . .
O60 U11 U7 144.5(3) . .
O16 U11 U7 140.6(3) . .
O19 U11 U7 108.6(3) . .
O9 U11 U7 34.9(3) . .
O10 U11 U7 36.0(3) . .
O78 U11 U7 105.1(3) . .
O30 U11 Rb5 115.1(4) . 15_554
O13 U11 Rb5 62.5(4) . 15_554
O60 U11 Rb5 62.8(3) . 15_554
O16 U11 Rb5 127.4(3) . 15_554
O19 U11 Rb5 37.5(3) . 15_554
O9 U11 Rb5 114.6(3) . 15_554
O10 U11 Rb5 54.2(3) . 15_554
O78 U11 Rb5 153.2(3) . 15_554
U7 U11 Rb5 89.68(5) . 15_554
O76 U12 O2 176.6(7) . .
O76 U12 O39 91.7(5) . 5
O2 U12 O39 91.1(5) . 5
O76 U12 O39 91.7(5) . .
O2 U12 O39 91.1(5) . .
O39 U12 O39 69.6(6) 5 .
O76 U12 O49 85.2(5) . 5
O2 U12 O49 91.9(6) . 5
O39 U12 O49 112.4(4) 5 5
O39 U12 O49 176.3(4) . 5
O76 U12 O49 85.2(5) . .
O2 U12 O49 91.9(6) . .
O39 U12 O49 176.3(4) 5 .
O39 U12 O49 112.4(4) . .
O49 U12 O49 65.5(6) 5 .
O76 U12 O57 90.3(3) . 5
O2 U12 O57 90.9(3) . 5
O39 U12 O57 35.0(4) 5 5
O39 U12 O57 104.5(4) . 5
O49 U12 O57 77.5(4) 5 5
O49 U12 O57 142.9(4) . 5
O76 U12 O57 90.3(3) . .
O2 U12 O57 90.9(3) . .
O39 U12 O57 104.5(4) 5 .
O39 U12 O57 35.0(4) . .
O49 U12 O57 142.9(4) 5 .
O49 U12 O57 77.5(4) . .
O57 U12 O57 139.5(6) 5 .
O76 U12 U13 71.8(5) . .
O2 U12 U13 104.7(6) . .
O39 U12 U13 142.1(3) 5 .
O39 U12 U13 142.1(3) . .
O49 U12 U13 34.8(3) 5 .
O49 U12 U13 34.8(3) . .
O57 U12 U13 109.3(3) 5 .
O57 U12 U13 109.3(3) . .
O76 U12 Ba2 3.6(5) . .
O2 U12 Ba2 179.9(8) . .
O39 U12 Ba2 88.8(3) 5 .
O39 U12 Ba2 88.8(3) . .
O49 U12 Ba2 88.2(3) 5 .
O49 U12 Ba2 88.2(3) . .
O57 U12 Ba2 89.1(3) 5 .
O57 U12 Ba2 89.1(3) . .
U13 U12 Ba2 75.39(3) . .
O41 U13 O62 179.1(8) . .
O41 U13 O49 93.3(5) . 5
O62 U13 O49 87.4(6) . 5
O41 U13 O49 93.3(5) . .
O62 U13 O49 87.4(6) . .
O49 U13 O49 65.6(6) 5 .
O41 U13 O56 88.7(6) . 5
O62 U13 O56 90.6(6) . 5
O49 U13 O56 110.5(4) 5 5
O49 U13 O56 175.7(4) . 5
O41 U13 O56 88.7(6) . .
O62 U13 O56 90.6(6) . .
O49 U13 O56 175.7(4) 5 .
O49 U13 O56 110.5(5) . .
O56 U13 O56 73.3(7) 5 .
O41 U13 O46 90.6(3) . .
O62 U13 O46 89.1(3) . .
O49 U13 O46 74.2(4) 5 .
O49 U13 O46 139.8(4) . .
O56 U13 O46 36.3(4) 5 .
O56 U13 O46 109.6(5) . .
O41 U13 O46 90.6(3) . 5
O62 U13 O46 89.1(3) . 5
O49 U13 O46 139.8(4) 5 5
O49 U13 O46 74.2(4) . 5
O56 U13 O46 109.6(5) 5 5
O56 U13 O46 36.3(4) . 5
O46 U13 O46 145.8(6) . 5
O41 U13 U12 81.5(5) . .
O62 U13 U12 99.4(6) . .
O49 U13 U12 34.9(3) 5 .
O49 U13 U12 34.9(3) . .
O56 U13 U12 142.1(3) 5 .
O56 U13 U12 142.1(3) . .
O46 U13 U12 107.0(3) . .
O46 U13 U12 107.0(3) 5 .
O41 U13 Rb3 43.7(5) . .
O62 U13 Rb3 135.4(6) . .
O49 U13 Rb3 128.4(3) 5 .
O49 U13 Rb3 128.4(3) . .
O56 U13 Rb3 55.2(3) 5 .
O56 U13 Rb3 55.2(3) . .
O46 U13 Rb3 78.7(3) . .
O46 U13 Rb3 78.7(3) 5 .
U12 U13 Rb3 125.18(5) . .
O66 U14 O54 177.6(6) . .
O66 U14 O81 91.1(5) . .
O54 U14 O81 88.5(5) . .
O66 U14 O46 87.3(5) . .
O54 U14 O46 91.8(5) . .
O81 U14 O46 146.9(5) . .
O66 U14 O31 88.7(5) . .
O54 U14 O31 93.4(5) . .
O81 U14 O31 74.4(5) . .
O46 U14 O31 138.5(4) . .
O66 U14 O44 89.9(5) . .
O54 U14 O44 91.9(5) . .
O81 U14 O44 139.3(4) . .
O46 U14 O44 73.7(4) . .
O31 U14 O44 65.0(4) . .
O66 U14 O56 89.9(5) . 5
O54 U14 O56 88.1(5) . 5
O81 U14 O56 110.0(5) . 5
O46 U14 O56 37.0(4) . 5
O31 U14 O56 175.4(5) . 5
O44 U14 O56 110.6(4) . 5
O66 U14 O84 90.7(5) . .
O54 U14 O84 87.6(5) . .
O81 U14 O84 37.1(4) . .
O46 U14 O84 109.9(5) . .
O31 U14 O84 111.5(5) . .
O44 U14 O84 176.4(5) . .
O56 U14 O84 72.9(5) 5 .
O66 U14 U17 100.6(4) . .
O54 U14 U17 81.7(4) . .
O81 U14 U17 106.6(3) . .
O46 U14 U17 106.2(3) . .
O31 U14 U17 34.7(3) . .
O44 U14 U17 33.8(3) . .
O56 U14 U17 141.6(3) 5 .
O84 U14 U17 142.6(3) . .
O66 U14 Rb3 136.0(4) . .
O54 U14 Rb3 41.6(4) . .
O81 U14 Rb3 77.6(3) . .
O46 U14 Rb3 80.9(3) . .
O31 U14 Rb3 126.9(3) . .
O44 U14 Rb3 126.0(3) . .
O56 U14 Rb3 56.4(3) 5 .
O84 U14 Rb3 55.2(3) . .
U17 U14 Rb3 123.33(5) . .
O66 U14 Rb4 17.0(4) . .
O54 U14 Rb4 163.8(4) . .
O81 U14 Rb4 107.7(3) . .
O46 U14 Rb4 75.6(3) . .
O31 U14 Rb4 89.7(3) . .
O44 U14 Rb4 75.0(3) . .
O56 U14 Rb4 87.7(3) 5 .
O84 U14 Rb4 106.1(3) . .
U17 U14 Rb4 91.95(6) . .
Rb3 U14 Rb4 142.04(7) . .
O18 U15 O68 176.6(6) . .
O18 U15 O22 91.7(5) . .
O68 U15 O22 90.8(5) . .
O18 U15 O6 89.8(5) . .
O68 U15 O6 89.1(5) . .
O22 U15 O6 67.5(4) . .
O18 U15 O48 88.4(5) . .
O68 U15 O48 88.8(5) . .
O22 U15 O48 104.2(4) . .
O6 U15 O48 36.7(4) . .
O18 U15 O75 86.5(5) . .
O68 U15 O75 91.0(5) . .
O22 U15 O75 178.1(4) . .
O6 U15 O75 113.1(4) . .
O48 U15 O75 76.4(4) . .
O18 U15 O74 87.1(5) . .
O68 U15 O74 94.0(5) . .
O22 U15 O74 113.0(4) . .
O6 U15 O74 176.9(4) . .
O48 U15 O74 142.7(4) . .
O75 U15 O74 66.4(4) . .
O18 U15 O14 92.6(5) . .
O68 U15 O14 90.8(5) . .
O22 U15 O14 37.3(4) . .
O6 U15 O14 104.8(4) . .
O48 U15 O14 141.4(4) . .
O75 U15 O14 142.1(4) . .
O74 U15 O14 75.8(4) . .
O18 U15 U16 73.3(4) . .
O68 U15 U16 105.8(4) . .
O22 U15 U16 143.5(3) . .
O6 U15 U16 142.8(3) . .
O48 U15 U16 108.3(3) . .
O75 U15 U16 35.1(3) . .
O74 U15 U16 35.5(3) . .
O14 U15 U16 108.9(3) . .
O18 U15 Rb8 166.4(4) . 1_556
O68 U15 Rb8 15.6(4) . 1_556
O22 U15 Rb8 91.1(3) . 1_556
O6 U15 Rb8 103.6(3) . 1_556
O48 U15 Rb8 103.8(3) . 1_556
O75 U15 Rb8 90.5(3) . 1_556
O74 U15 Rb8 79.5(3) . 1_556
O14 U15 Rb8 81.7(3) . 1_556
U16 U15 Rb8 96.75(7) . 1_556
O18 U15 Ba3 1.0(4) . .
O68 U15 Ba3 175.9(4) . .
O22 U15 Ba3 91.8(3) . .
O6 U15 Ba3 88.9(3) . .
O48 U15 Ba3 87.4(3) . .
O75 U15 Ba3 86.4(3) . .
O74 U15 Ba3 88.0(3) . .
O14 U15 Ba3 93.2(3) . .
U16 U15 Ba3 73.82(3) . .
Rb8 U15 Ba3 167.32(6) 1_556 .
O18 U15 Rb2 161.6(4) . 8
O68 U15 Rb2 16.1(4) . 8
O22 U15 Rb2 90.3(3) . 8
O6 U15 Rb2 74.1(3) . 8
O48 U15 Rb2 73.4(3) . 8
O75 U15 Rb2 91.6(3) . 8
O74 U15 Rb2 108.9(3) . 8
O14 U15 Rb2 100.0(3) . 8
U16 U15 Rb2 114.43(3) . 8
Rb8 U15 Rb2 31.67(6) 1_556 8
Ba3 U15 Rb2 160.59(3) . 8
O45 U16 O47 179.1(6) . .
O45 U16 O75 89.0(5) . .
O47 U16 O75 91.9(5) . .
O45 U16 O81 90.5(5) . .
O47 U16 O81 89.6(5) . .
O75 U16 O81 73.7(4) . .
O45 U16 O74 87.7(5) . .
O47 U16 O74 92.7(5) . .
O75 U16 O74 66.7(4) . .
O81 U16 O74 140.4(4) . .
O45 U16 O51 89.8(6) . .
O47 U16 O51 89.6(6) . .
O75 U16 O51 139.5(5) . .
O81 U16 O51 146.8(5) . .
O74 U16 O51 72.8(5) . .
O45 U16 O79 90.8(6) . .
O47 U16 O79 88.4(6) . .
O75 U16 O79 176.4(5) . .
O81 U16 O79 109.8(5) . .
O74 U16 O79 109.8(5) . .
O51 U16 O79 36.9(5) . .
O45 U16 O84 90.2(5) . .
O47 U16 O84 89.4(5) . .
O75 U16 O84 110.1(4) . .
O81 U16 O84 36.4(4) . .
O74 U16 O84 176.1(4) . .
O51 U16 O84 110.4(5) . .
O79 U16 O84 73.5(5) . .
O45 U16 U15 101.0(4) . .
O47 U16 U15 79.8(4) . .
O75 U16 U15 35.2(3) . .
O81 U16 U15 106.5(3) . .
O74 U16 U15 35.8(3) . .
O51 U16 U15 106.0(4) . .
O79 U16 U15 141.6(4) . .
O84 U16 U15 141.9(3) . .
O45 U16 Rb3 135.9(4) . .
O47 U16 Rb3 43.3(4) . .
O75 U16 Rb3 126.6(3) . .
O81 U16 Rb3 78.0(3) . .
O74 U16 Rb3 127.4(3) . .
O51 U16 Rb3 78.8(4) . .
O79 U16 Rb3 55.4(4) . .
O84 U16 Rb3 56.0(3) . .
U15 U16 Rb3 123.14(5) . .
O67 U17 O83 178.3(6) . .
O67 U17 O16 90.4(5) . .
O83 U17 O16 90.4(6) . .
O67 U17 O44 86.6(5) . .
O83 U17 O44 92.6(6) . .
O16 U17 O44 177.0(4) . .
O67 U17 O78 90.9(5) . .
O83 U17 O78 88.8(6) . .
O16 U17 O78 36.4(4) . .
O44 U17 O78 143.5(4) . .
O67 U17 O33 91.9(5) . .
O83 U17 O33 89.8(5) . .
O16 U17 O33 66.6(4) . .
O44 U17 O33 113.5(4) . .
O78 U17 O33 103.0(4) . .
O67 U17 O31 87.2(5) . .
O83 U17 O31 91.1(6) . .
O16 U17 O31 115.4(4) . .
O44 U17 O31 64.4(4) . .
O78 U17 O31 79.1(4) . .
O33 U17 O31 177.7(4) . .
O67 U17 O63 93.1(5) . .
O83 U17 O63 88.2(5) . .
O16 U17 O63 103.0(4) . .
O44 U17 O63 77.2(4) . .
O78 U17 O63 139.3(4) . .
O33 U17 O63 36.4(4) . .
O31 U17 O63 141.5(4) . .
O67 U17 U14 75.0(4) . .
O83 U17 U14 103.5(5) . .
O16 U17 U14 144.8(3) . .
O44 U17 U14 34.0(3) . .
O78 U17 U14 110.6(3) . .
O33 U17 U14 143.9(3) . .
O31 U17 U14 33.9(3) . .
O63 U17 U14 109.6(3) . .
O67 U17 Rb7 133.9(4) . .
O83 U17 Rb7 45.4(5) . .
O16 U17 Rb7 63.1(3) . .
O44 U17 Rb7 119.2(3) . .
O78 U17 Rb7 45.0(3) . .
O33 U17 Rb7 108.5(3) . .
O31 U17 Rb7 73.6(3) . .
O63 U17 Rb7 127.8(3) . .
U14 U17 Rb7 104.54(12) . .
O67 U17 Ba1 3.3(4) . .
O83 U17 Ba1 178.4(5) . .
O16 U17 Ba1 89.2(3) . .
O44 U17 Ba1 87.8(3) . .
O78 U17 Ba1 91.8(3) . .
O33 U17 Ba1 88.6(3) . .
O31 U17 Ba1 90.5(3) . .
O63 U17 Ba1 90.4(3) . .
U14 U17 Ba1 77.69(2) . .
Rb7 U17 Ba1 135.49(10) . .
O29 Ba1 O67 82.4(4) . .
O29 Ba1 O42 82.7(4) . .
O67 Ba1 O42 116.7(4) . .
O29 Ba1 O89 79.1(4) . .
O67 Ba1 O89 118.6(4) . .
O42 Ba1 O89 118.0(4) . .
O29 Ba1 O98 121.9(4) . .
O67 Ba1 O98 71.6(4) . .
O42 Ba1 O98 65.8(4) . .
O89 Ba1 O98 158.8(4) . .
O29 Ba1 O50 124.5(4) . .
O67 Ba1 O50 77.8(4) . .
O42 Ba1 O50 151.8(4) . .
O89 Ba1 O50 66.8(4) . .
O98 Ba1 O50 99.9(4) . .
O29 Ba1 O70 59.8(3) . .
O67 Ba1 O70 60.4(3) . .
O42 Ba1 O70 142.5(4) . .
O89 Ba1 O70 59.7(4) . .
O98 Ba1 O70 131.6(4) . .
O50 Ba1 O70 65.3(4) . .
O29 Ba1 O30 59.8(3) . .
O67 Ba1 O30 59.4(3) . .
O42 Ba1 O30 60.0(3) . .
O89 Ba1 O30 138.8(3) . .
O98 Ba1 O30 62.2(4) . .
O50 Ba1 O30 136.7(4) . .
O70 Ba1 O30 96.2(3) . .
O29 Ba1 O17 62.4(3) . .
O67 Ba1 O17 144.8(3) . .
O42 Ba1 O17 60.0(3) . .
O89 Ba1 O17 59.0(3) . .
O98 Ba1 O17 124.6(4) . .
O50 Ba1 O17 122.6(4) . .
O70 Ba1 O17 99.8(3) . .
O30 Ba1 O17 98.1(3) . .
O29 Ba1 Ba3 121.5(3) . .
O67 Ba1 Ba3 110.6(3) . .
O42 Ba1 Ba3 39.6(3) . .
O89 Ba1 Ba3 128.9(3) . .
O98 Ba1 Ba3 39.6(3) . .
O50 Ba1 Ba3 114.0(3) . .
O70 Ba1 Ba3 171.0(2) . .
O30 Ba1 Ba3 78.2(2) . .
O17 Ba1 Ba3 88.0(2) . .
O29 Ba1 Ba2 118.7(3) . .
O67 Ba1 Ba2 114.9(3) . .
O42 Ba1 Ba2 126.1(3) . .
O89 Ba1 Ba2 40.2(3) . .
O98 Ba1 Ba2 119.3(3) . .
O50 Ba1 Ba2 38.3(3) . .
O70 Ba1 Ba2 78.4(2) . .
O30 Ba1 Ba2 173.9(2) . .
O17 Ba1 Ba2 85.7(2) . .
Ba3 Ba1 Ba2 106.74(4) . .
O29 Ba1 U1 0.7(3) . .
O67 Ba1 U1 83.1(3) . .
O42 Ba1 U1 82.3(3) . .
O89 Ba1 U1 78.8(3) . .
O98 Ba1 U1 122.1(3) . .
O50 Ba1 U1 124.8(3) . .
O70 Ba1 U1 60.2(2) . .
O30 Ba1 U1 60.0(2) . .
O17 Ba1 U1 61.8(2) . .
Ba3 Ba1 U1 121.16(4) . .
Ba2 Ba1 U1 118.54(4) . .
O4 Ba2 O76 84.7(5) . .
O4 Ba2 O50 124.3(3) . .
O76 Ba2 O50 78.3(4) . .
O4 Ba2 O50 124.3(3) . 5
O76 Ba2 O50 78.3(4) . 5
O50 Ba2 O50 103.4(6) . 5
O4 Ba2 O89 76.5(3) . .
O76 Ba2 O89 118.2(3) . .
O50 Ba2 O89 66.6(4) . .
O50 Ba2 O89 156.3(4) 5 .
O4 Ba2 O89 76.5(3) . 5
O76 Ba2 O89 118.2(3) . 5
O50 Ba2 O89 156.3(4) . 5
O50 Ba2 O89 66.6(4) 5 5
O89 Ba2 O89 113.5(5) . 5
O4 Ba2 O32 59.8(3) . 5
O76 Ba2 O32 60.7(3) . 5
O50 Ba2 O32 138.7(4) . 5
O50 Ba2 O32 65.6(4) 5 5
O89 Ba2 O32 136.3(3) . 5
O89 Ba2 O32 58.8(3) 5 5
O4 Ba2 O32 59.8(3) . .
O76 Ba2 O32 60.7(3) . .
O50 Ba2 O32 65.6(4) . .
O50 Ba2 O32 138.7(4) 5 .
O89 Ba2 O32 58.8(3) . .
O89 Ba2 O32 136.3(3) 5 .
O32 Ba2 O32 95.7(4) 5 .
O4 Ba2 O25 61.0(5) . .
O76 Ba2 O25 145.7(4) . .
O50 Ba2 O25 119.8(3) . .
O50 Ba2 O25 119.8(3) 5 .
O89 Ba2 O25 56.8(3) . .
O89 Ba2 O25 56.8(3) 5 .
O32 Ba2 O25 98.4(3) 5 .
O32 Ba2 O25 98.4(3) . .
O4 Ba2 Ba1 115.31(17) . .
O76 Ba2 Ba1 115.93(15) . .
O50 Ba2 Ba1 39.2(3) . .
O50 Ba2 Ba1 119.9(3) 5 .
O89 Ba2 Ba1 39.1(3) . .
O89 Ba2 Ba1 125.5(3) 5 .
O32 Ba2 Ba1 173.6(2) 5 .
O32 Ba2 Ba1 77.9(2) . .
O25 Ba2 Ba1 81.84(16) . .
O4 Ba2 Ba1 115.31(17) . 5
O76 Ba2 Ba1 115.93(15) . 5
O50 Ba2 Ba1 119.9(3) . 5
O50 Ba2 Ba1 39.2(3) 5 5
O89 Ba2 Ba1 125.5(3) . 5
O89 Ba2 Ba1 39.1(3) 5 5
O32 Ba2 Ba1 77.9(2) 5 5
O32 Ba2 Ba1 173.6(2) . 5
O25 Ba2 Ba1 81.84(16) . 5
Ba1 Ba2 Ba1 108.40(5) . 5
O4 Ba2 U3 0.0(6) . .
O76 Ba2 U3 84.6(3) . .
O50 Ba2 U3 124.3(3) . .
O50 Ba2 U3 124.3(3) 5 .
O89 Ba2 U3 76.5(3) . .
O89 Ba2 U3 76.5(3) 5 .
O32 Ba2 U3 59.8(2) 5 .
O32 Ba2 U3 59.8(2) . .
O25 Ba2 U3 61.1(3) . .
Ba1 Ba2 U3 115.33(3) . .
Ba1 Ba2 U3 115.33(3) 5 .
O18 Ba3 O71 80.0(4) . .
O18 Ba3 O77 117.9(5) . .
O71 Ba3 O77 76.9(4) . .
O18 Ba3 O98 81.1(4) . .
O71 Ba3 O98 119.6(4) . .
O77 Ba3 O98 158.1(5) . .
O18 Ba3 O42 118.9(4) . .
O71 Ba3 O42 75.9(4) . .
O77 Ba3 O42 109.8(5) . .
O98 Ba3 O42 64.8(4) . .
O18 Ba3 O87 75.5(4) . .
O71 Ba3 O87 115.5(4) . .
O77 Ba3 O87 64.8(5) . .
O98 Ba3 O87 114.0(5) . .
O42 Ba3 O87 164.1(4) . .
O18 Ba3 O20 61.9(3) . .
O71 Ba3 O20 57.8(3) . .
O77 Ba3 O20 134.5(4) . .
O98 Ba3 O20 62.6(4) . .
O42 Ba3 O20 57.6(3) . .
O87 Ba3 O20 137.3(3) . .
O18 Ba3 O69 57.8(3) . .
O71 Ba3 O69 58.7(3) . .
O77 Ba3 O69 60.9(5) . .
O98 Ba3 O69 138.9(4) . .
O42 Ba3 O69 134.6(3) . .
O87 Ba3 O69 57.6(4) . .
O20 Ba3 O69 95.7(3) . .
O18 Ba3 Ba3 116.4(3) . 5
O71 Ba3 Ba3 116.2(2) . 5
O77 Ba3 Ba3 39.9(3) . 5
O98 Ba3 Ba3 123.6(3) . 5
O42 Ba3 Ba3 124.7(3) . 5
O87 Ba3 Ba3 41.3(3) . 5
O20 Ba3 Ba3 173.7(2) . 5
O69 Ba3 Ba3 78.7(2) . 5
O18 Ba3 Ba1 119.2(3) . .
O71 Ba3 Ba1 113.9(2) . .
O77 Ba3 Ba1 122.8(4) . .
O98 Ba3 Ba1 39.5(3) . .
O42 Ba3 Ba1 38.4(3) . .
O87 Ba3 Ba1 130.2(4) . .
O20 Ba3 Ba1 76.6(2) . .
O69 Ba3 Ba1 171.8(2) . .
Ba3 Ba3 Ba1 108.80(2) 5 .
O18 Ba3 U15 0.7(3) . .
O71 Ba3 U15 79.7(2) . .
O77 Ba3 U15 118.3(4) . .
O98 Ba3 U15 80.8(3) . .
O42 Ba3 U15 118.2(3) . .
O87 Ba3 U15 76.1(3) . .
O20 Ba3 U15 61.3(2) . .
O69 Ba3 U15 58.1(2) . .
Ba3 Ba3 U15 117.07(2) 5 .
Ba1 Ba3 U15 118.85(4) . .
O18 Ba3 U4 80.2(3) . .
O71 Ba3 U4 0.2(3) . .
O77 Ba3 U4 76.9(3) . .
O98 Ba3 U4 119.5(3) . .
O42 Ba3 U4 75.7(3) . .
O87 Ba3 U4 115.7(4) . .
O20 Ba3 U4 57.8(2) . .
O69 Ba3 U4 58.9(2) . .
Ba3 Ba3 U4 116.24(2) 5 .
Ba1 Ba3 U4 113.74(4) . .
U15 Ba3 U4 79.85(3) . .
O25 Rb1 O43 145.7(2) . .
O25 Rb1 O43 145.7(2) . 5
O43 Rb1 O43 67.9(4) . 5
O25 Rb1 O17 72.5(2) . .
O43 Rb1 O17 73.4(3) . .
O43 Rb1 O17 141.2(3) 5 .
O25 Rb1 O17 72.5(2) . 5
O43 Rb1 O17 141.2(3) . 5
O43 Rb1 O17 73.4(3) 5 5
O17 Rb1 O17 145.0(4) . 5
O25 Rb1 O73 105.5(3) . .
O43 Rb1 O73 55.5(3) . .
O43 Rb1 O73 102.6(3) 5 .
O17 Rb1 O73 55.0(3) . .
O17 Rb1 O73 140.0(3) 5 .
O25 Rb1 O73 105.5(3) . 5
O43 Rb1 O73 102.6(3) . 5
O43 Rb1 O73 55.5(3) 5 5
O17 Rb1 O73 140.0(3) . 5
O17 Rb1 O73 55.0(3) 5 5
O73 Rb1 O73 89.3(4) . 5
O25 Rb1 O11 56.3(3) . .
O43 Rb1 O11 104.9(3) . .
O43 Rb1 O11 139.3(3) 5 .
O17 Rb1 O11 54.7(3) . .
O17 Rb1 O11 106.2(3) 5 .
O73 Rb1 O11 51.0(3) . .
O73 Rb1 O11 90.1(3) 5 .
O25 Rb1 O11 56.3(3) . 5
O43 Rb1 O11 139.3(3) . 5
O43 Rb1 O11 104.9(3) 5 5
O17 Rb1 O11 106.2(3) . 5
O17 Rb1 O11 54.7(3) 5 5
O73 Rb1 O11 90.1(3) . 5
O73 Rb1 O11 51.0(3) 5 5
O11 Rb1 O11 53.3(4) . 5
O25 Rb1 O92 92.7(7) . .
O43 Rb1 O92 83.7(6) . .
O43 Rb1 O92 83.7(6) 5 .
O17 Rb1 O92 89.4(3) . .
O17 Rb1 O92 89.4(3) 5 .
O73 Rb1 O92 130.2(3) . .
O73 Rb1 O92 130.2(3) 5 .
O11 Rb1 O92 136.6(5) . .
O11 Rb1 O92 136.6(5) 5 .
O25 Rb1 O40 138.6(4) . .
O43 Rb1 O40 55.0(3) . .
O43 Rb1 O40 55.0(3) 5 .
O17 Rb1 O40 103.9(2) . .
O17 Rb1 O40 103.9(2) 5 .
O73 Rb1 O40 50.5(2) . .
O73 Rb1 O40 50.5(2) 5 .
O11 Rb1 O40 87.3(3) . .
O11 Rb1 O40 87.3(3) 5 .
O92 Rb1 O40 128.7(7) . .
O25 Rb1 U2 25.3(3) . .
O43 Rb1 U2 141.0(2) . .
O43 Rb1 U2 141.0(2) 5 .
O17 Rb1 U2 74.9(2) . .
O17 Rb1 U2 74.9(2) 5 .
O73 Rb1 U2 87.7(2) . .
O73 Rb1 U2 87.7(2) 5 .
O11 Rb1 U2 36.8(2) . .
O11 Rb1 U2 36.8(2) 5 .
O92 Rb1 U2 118.0(7) . .
O40 Rb1 U2 113.3(3) . .
Rb8 Rb2 O65 168.0(2) 15 .
Rb8 Rb2 O100 114.7(4) 15 15_554
O65 Rb2 O100 75.4(4) . 15_554
Rb8 Rb2 O38 119.7(3) 15 .
O65 Rb2 O38 59.2(3) . .
O100 Rb2 O38 57.0(4) 15_554 .
Rb8 Rb2 O109 49.4(4) 15 15
O65 Rb2 O109 119.1(5) . 15
O100 Rb2 O109 160.1(5) 15_554 15
O38 Rb2 O109 116.6(5) . 15
Rb8 Rb2 O68 57.8(3) 15 15_554
O65 Rb2 O68 134.2(3) . 15_554
O100 Rb2 O68 66.7(4) 15_554 15_554
O38 Rb2 O68 113.9(3) . 15_554
O109 Rb2 O68 104.5(5) 15 15_554
Rb8 Rb2 O104 71.7(5) 15 15
O65 Rb2 O104 109.9(5) . 15
O100 Rb2 O104 119.0(6) 15_554 15
O38 Rb2 O104 168.6(5) . 15
O109 Rb2 O104 70.9(6) 15 15
O68 Rb2 O104 70.3(5) 15_554 15
Rb8 Rb2 O52 111.2(2) 15 .
O65 Rb2 O52 58.9(3) . .
O100 Rb2 O52 134.1(4) 15_554 .
O38 Rb2 O52 98.8(3) . .
O109 Rb2 O52 62.9(5) 15 .
O68 Rb2 O52 146.8(3) 15_554 .
O104 Rb2 O52 76.5(5) 15 .
Rb8 Rb2 O103 117.4(4) 15 .
O65 Rb2 O103 71.8(4) . .
O100 Rb2 O103 67.0(5) 15_554 .
O38 Rb2 O103 111.5(4) . .
O109 Rb2 O103 128.5(6) 15 .
O68 Rb2 O103 70.4(4) 15_554 .
O104 Rb2 O103 59.0(6) 15 .
O52 Rb2 O103 93.1(4) . .
Rb8 Rb2 O115 85.2(4) 15 15
O65 Rb2 O115 84.4(5) . 15
O100 Rb2 O115 114.9(6) 15_554 15
O38 Rb2 O115 59.4(5) . 15
O109 Rb2 O115 57.5(6) 15 15
O68 Rb2 O115 134.3(5) 15_554 15
O104 Rb2 O115 126.1(7) 15 15
O52 Rb2 O115 67.4(5) . 15
O103 Rb2 O115 155.0(6) . 15
Rb8 Rb2 U8 141.65(13) 15 .
O65 Rb2 U8 35.4(2) . .
O100 Rb2 U8 63.5(3) 15_554 .
O38 Rb2 U8 24.1(2) . .
O109 Rb2 U8 119.4(4) 15 .
O68 Rb2 U8 129.3(3) 15_554 .
O104 Rb2 U8 145.3(5) 15 .
O52 Rb2 U8 80.0(2) . .
O103 Rb2 U8 97.6(4) . .
O115 Rb2 U8 64.8(4) 15 .
Rb8 Rb2 U4 134.63(11) 15 .
O65 Rb2 U4 34.6(2) . .
O100 Rb2 U4 110.0(3) 15_554 .
O38 Rb2 U4 79.0(2) . .
O109 Rb2 U4 85.2(4) 15 .
O68 Rb2 U4 156.4(3) 15_554 .
O104 Rb2 U4 93.6(5) 15 .
O52 Rb2 U4 24.8(2) . .
O103 Rb2 U4 86.7(4) . .
O115 Rb2 U4 69.0(4) 15 .
U8 Rb2 U4 57.32(3) . .
O54 Rb3 O54 142.1(5) . 5
O54 Rb3 O47 72.3(4) . .
O54 Rb3 O47 145.0(4) 5 .
O54 Rb3 O47 145.0(4) . 5
O54 Rb3 O47 72.3(4) 5 5
O47 Rb3 O47 72.9(5) . 5
O54 Rb3 O41 71.1(3) . .
O54 Rb3 O41 71.1(3) 5 .
O47 Rb3 O41 143.3(3) . .
O47 Rb3 O41 143.3(3) 5 .
O54 Rb3 O79 105.1(3) . .
O54 Rb3 O79 105.1(3) 5 .
O47 Rb3 O79 56.4(3) . .
O47 Rb3 O79 56.4(3) 5 .
O41 Rb3 O79 138.1(4) . .
O54 Rb3 O84 55.6(3) . .
O54 Rb3 O84 138.4(4) 5 .
O47 Rb3 O84 57.2(3) . .
O47 Rb3 O84 106.4(4) 5 .
O41 Rb3 O84 102.5(3) . .
O79 Rb3 O84 51.6(3) . .
O54 Rb3 O84 138.4(4) . 5
O54 Rb3 O84 55.6(3) 5 5
O47 Rb3 O84 106.4(4) . 5
O47 Rb3 O84 57.2(3) 5 5
O41 Rb3 O84 102.5(3) . 5
O79 Rb3 O84 51.6(3) . 5
O84 Rb3 O84 87.9(5) . 5
O54 Rb3 O56 55.3(4) . 5
O54 Rb3 O56 103.5(4) 5 5
O47 Rb3 O56 105.1(3) . 5
O47 Rb3 O56 140.0(4) 5 5
O41 Rb3 O56 54.2(4) . 5
O79 Rb3 O56 88.5(4) . 5
O84 Rb3 O56 50.1(3) . 5
O84 Rb3 O56 87.0(3) 5 5
O54 Rb3 O56 103.5(4) . .
O54 Rb3 O56 55.3(4) 5 .
O47 Rb3 O56 140.0(4) . .
O47 Rb3 O56 105.1(4) 5 .
O41 Rb3 O56 54.2(4) . .
O79 Rb3 O56 88.5(4) . .
O84 Rb3 O56 87.0(3) . .
O84 Rb3 O56 50.1(3) 5 .
O56 Rb3 O56 50.2(5) 5 .
O54 Rb3 O92 88.2(3) . .
O54 Rb3 O92 88.2(3) 5 .
O47 Rb3 O92 86.6(6) . .
O47 Rb3 O92 86.6(6) 5 .
O41 Rb3 O92 89.7(7) . .
O79 Rb3 O92 132.2(7) . .
O84 Rb3 O92 133.4(3) . .
O84 Rb3 O92 133.4(3) 5 .
O56 Rb3 O92 133.5(6) 5 .
O56 Rb3 O92 133.5(6) . .
O54 Rb3 U16 74.4(3) . .
O54 Rb3 U16 140.9(3) 5 .
O47 Rb3 U16 25.1(3) . .
O47 Rb3 U16 75.5(3) 5 .
O41 Rb3 U16 138.58(18) . .
O79 Rb3 U16 36.73(12) . .
O84 Rb3 U16 37.2(2) . .
O84 Rb3 U16 88.3(2) 5 .
O56 Rb3 U16 87.3(2) 5 .
O56 Rb3 U16 114.9(3) . .
O92 Rb3 U16 111.6(5) . .
O66 Rb4 O66 144.1(5) 6 .
O66 Rb4 O120 72.2(6) 6 6
O66 Rb4 O120 140.2(6) . 6
O66 Rb4 O120 140.2(6) 6 .
O66 Rb4 O120 72.2(6) . .
O120 Rb4 O120 68.7(11) 6 .
O66 Rb4 O126 73.2(7) 6 6
O66 Rb4 O126 134.1(7) . 6
O120 Rb4 O126 53.0(9) 6 6
O120 Rb4 O126 89.0(9) . 6
O66 Rb4 O126 134.1(7) 6 .
O66 Rb4 O126 73.2(7) . .
O120 Rb4 O126 89.0(9) 6 .
O120 Rb4 O126 53.0(9) . .
O126 Rb4 O126 62.4(13) 6 .
O66 Rb4 U14 10.9(3) 6 6
O66 Rb4 U14 154.0(3) . 6
O120 Rb4 U14 64.3(6) 6 6
O120 Rb4 U14 133.0(6) . 6
O126 Rb4 U14 62.6(7) 6 6
O126 Rb4 U14 124.3(7) . 6
O66 Rb4 U14 154.0(3) 6 .
O66 Rb4 U14 10.9(3) . .
O120 Rb4 U14 133.0(6) 6 .
O120 Rb4 U14 64.3(6) . .
O126 Rb4 U14 124.3(7) 6 .
O126 Rb4 U14 62.6(7) . .
U14 Rb4 U14 162.60(10) 6 .
O93 Rb5 O106 56.2(5) 15 15
O93 Rb5 O19 168.0(4) 15 8
O106 Rb5 O19 120.3(5) 15 8
O93 Rb5 O58 117.7(4) 15 .
O106 Rb5 O58 124.1(5) 15 .
O19 Rb5 O58 74.1(3) 8 .
O93 Rb5 O34 66.5(3) 15 .
O106 Rb5 O34 78.9(5) 15 .
O19 Rb5 O34 125.3(3) 8 .
O58 Rb5 O34 55.4(3) . .
O93 Rb5 O91 109.7(4) 15 .
O106 Rb5 O91 64.6(5) 15 .
O19 Rb5 O91 75.6(4) 8 .
O58 Rb5 O91 69.2(3) . .
O34 Rb5 O91 68.2(4) . .
O93 Rb5 O59 71.1(3) 15 15
O106 Rb5 O59 87.6(5) 15 15
O19 Rb5 O59 97.8(3) 8 15
O58 Rb5 O59 147.3(3) . 15
O34 Rb5 O59 135.9(3) . 15
O91 Rb5 O59 140.6(4) . 15
O93 Rb5 O10 119.5(3) 15 8
O106 Rb5 O10 128.4(5) 15 8
O19 Rb5 O10 52.0(3) 8 8
O58 Rb5 O10 103.7(3) . 8
O34 Rb5 O10 151.8(3) . 8
O91 Rb5 O10 125.9(3) . 8
O59 Rb5 O10 51.6(3) 15 8
O93 Rb5 O103 86.9(4) 15 8
O106 Rb5 O103 142.3(5) 15 8
O19 Rb5 O103 97.4(4) 8 8
O58 Rb5 O103 63.1(4) . 8
O34 Rb5 O103 79.0(4) . 8
O91 Rb5 O103 131.7(4) . 8
O59 Rb5 O103 87.4(4) 15 8
O10 Rb5 O103 74.1(4) 8 8
O93 Rb5 U7 97.0(3) 15 .
O106 Rb5 U7 106.7(4) 15 .
O19 Rb5 U7 95.0(2) 8 .
O58 Rb5 U7 22.3(2) . .
O34 Rb5 U7 33.1(2) . .
O91 Rb5 U7 66.3(3) . .
O59 Rb5 U7 152.5(2) 15 .
O10 Rb5 U7 124.1(2) 8 .
O103 Rb5 U7 66.8(3) 8 .
O93 Rb5 U11 138.8(3) 15 8
O106 Rb5 U11 110.9(4) 15 8
O19 Rb5 U11 29.3(2) 8 8
O58 Rb5 U11 101.9(2) . 8
O34 Rb5 U11 154.5(2) . 8
O91 Rb5 U11 94.1(3) . 8
O59 Rb5 U11 69.3(2) 15 8
O10 Rb5 U11 32.95(19) 8 8
O103 Rb5 U11 102.1(3) 8 8
U7 Rb5 U11 123.64(7) . 8
O93 Rb5 U1 62.9(3) 15 15
O106 Rb5 U1 71.2(4) 15 15
O19 Rb5 U1 105.2(2) 8 15
O58 Rb5 U1 163.2(2) . 15
O34 Rb5 U1 129.3(2) . 15
O91 Rb5 U1 127.3(3) . 15
O59 Rb5 U1 16.5(2) 15 15
O10 Rb5 U1 65.31(19) 8 15
O103 Rb5 U1 100.8(3) 8 15
U7 Rb5 U1 157.78(8) . 15
U11 Rb5 U1 75.90(4) 8 15
O124 Rb6 O12 116.7(10) 15 .
O124 Rb6 O61 117.8(9) 15 5_556
O12 Rb6 O61 122.9(4) . 5_556
O124 Rb6 Rb6 58.9(5) 15 5
O12 Rb6 Rb6 107.2(3) . 5
O61 Rb6 Rb6 87.2(2) 5_556 5
O124 Rb6 O113 72.7(8) 15 15
O12 Rb6 O113 74.2(6) . 15
O61 Rb6 O113 138.2(6) 5_556 15
Rb6 Rb6 O113 126.6(5) 5 15
O124 Rb6 O28 58.1(9) 15 1_556
O12 Rb6 O28 169.3(3) . 1_556
O61 Rb6 O28 60.1(4) 5_556 1_556
Rb6 Rb6 O28 62.10(16) 5 1_556
O113 Rb6 O28 110.8(6) 15 1_556
O124 Rb6 O85 123.7(5) 15 1_556
O12 Rb6 O85 78.4(4) . 1_556
O61 Rb6 O85 58.3(4) 5_556 1_556
Rb6 Rb6 O85 64.74(16) 5 1_556
O113 Rb6 O85 152.5(6) 15 1_556
O28 Rb6 O85 96.7(4) 1_556 1_556
O124 Rb6 O121 47.9(11) 15 .
O12 Rb6 O121 69.5(6) . .
O61 Rb6 O121 153.5(4) 5_556 .
Rb6 Rb6 O121 66.3(3) 5 .
O113 Rb6 O121 64.9(7) 15 .
O28 Rb6 O121 103.6(6) 1_556 .
O85 Rb6 O121 107.9(6) 1_556 .
O124 Rb6 U2 82.4(9) 15 1_556
O12 Rb6 U2 156.2(3) . 1_556
O61 Rb6 U2 35.4(2) 5_556 1_556
Rb6 Rb6 U2 69.31(7) 5 1_556
O113 Rb6 U2 127.5(5) 15 1_556
O28 Rb6 U2 24.7(3) 1_556 1_556
O85 Rb6 U2 79.1(3) 1_556 1_556
O121 Rb6 U2 125.4(5) . 1_556
O124 Rb6 U3 123.3(6) 15 1_556
O12 Rb6 U3 99.7(3) . 1_556
O61 Rb6 U3 33.5(2) 5_556 1_556
Rb6 Rb6 U3 69.96(7) 5 1_556
O113 Rb6 U3 163.2(6) 15 1_556
O28 Rb6 U3 78.0(3) 1_556 1_556
O85 Rb6 U3 25.0(3) 1_556 1_556
O121 Rb6 U3 128.4(5) . 1_556
U2 Rb6 U3 56.66(6) 1_556 1_556
O124 Rb6 U9 113.1(9) 15 .
O12 Rb6 U9 11.1(2) . .
O61 Rb6 U9 121.9(3) 5_556 .
Rb6 Rb6 U9 96.28(6) 5 .
O113 Rb6 U9 82.1(5) 15 .
O28 Rb6 U9 158.4(2) 1_556 .
O85 Rb6 U9 71.3(3) 1_556 .
O121 Rb6 U9 65.2(6) . .
U2 Rb6 U9 150.30(12) 1_556 .
U3 Rb6 U9 94.37(9) 1_556 .
O124 Rb6 Rb7 55.8(8) 15 15
O12 Rb6 Rb7 145.5(3) . 15
O61 Rb6 Rb7 82.1(3) 5_556 15
Rb6 Rb6 Rb7 96.36(11) 5 15
O113 Rb6 Rb7 71.5(5) 15 15
O28 Rb6 Rb7 41.6(2) 1_556 15
O85 Rb6 Rb7 135.4(3) 1_556 15
O121 Rb6 Rb7 99.0(7) . 15
U2 Rb6 Rb7 56.34(10) 1_556 15
U3 Rb6 Rb7 112.02(12) 1_556 15
U9 Rb6 Rb7 153.33(14) . 15
O102 Rb7 O11 110.6(5) . 8
O102 Rb7 O78 119.5(5) . .
O11 Rb7 O78 119.3(4) 8 .
O102 Rb7 O8 165.8(6) . 8
O11 Rb7 O8 57.0(3) 8 8
O78 Rb7 O8 67.6(3) . 8
O102 Rb7 O83 64.6(5) . .
O11 Rb7 O83 159.0(5) 8 .
O78 Rb7 O83 56.4(4) . .
O8 Rb7 O83 123.9(4) 8 .
O102 Rb7 O119 79.3(8) . .
O11 Rb7 O119 138.0(7) 8 .
O78 Rb7 O119 85.0(7) . .
O8 Rb7 O119 114.5(7) 8 .
O83 Rb7 O119 62.7(7) . .
O102 Rb7 O118 129.6(8) . .
O11 Rb7 O118 81.0(6) 8 .
O78 Rb7 O118 91.2(6) . .
O8 Rb7 O118 59.1(6) 8 .
O83 Rb7 O118 118.3(6) . .
O119 Rb7 O118 63.6(8) . .
O102 Rb7 O28 59.3(6) . 8
O11 Rb7 O28 56.5(4) 8 8
O78 Rb7 O28 128.7(4) . 8
O8 Rb7 O28 106.4(4) 8 8
O83 Rb7 O28 108.2(4) . 8
O119 Rb7 O28 135.2(7) . 8
O118 Rb7 O28 131.1(6) . 8
O102 Rb7 O35 111.9(6) . 8
O11 Rb7 O35 24.9(3) 8 8
O78 Rb7 O35 101.1(4) . 8
O8 Rb7 O35 53.9(3) 8 8
O83 Rb7 O35 135.2(4) . 8
O119 Rb7 O35 161.2(7) . 8
O118 Rb7 O35 98.3(6) . 8
O28 Rb7 O35 52.6(3) 8 8
O102 Rb7 Rb7 39.3(4) . 6
O11 Rb7 Rb7 80.7(3) 8 6
O78 Rb7 Rb7 158.1(3) . 6
O8 Rb7 Rb7 134.3(2) 8 6
O83 Rb7 Rb7 101.8(3) . 6
O119 Rb7 Rb7 84.6(6) . 6
O118 Rb7 Rb7 101.3(5) . 6
O28 Rb7 Rb7 52.9(2) 8 6
O35 Rb7 Rb7 94.8(2) 8 6
O102 Rb7 U6 143.3(5) . 8
O11 Rb7 U6 33.4(2) 8 8
O78 Rb7 U6 88.7(3) . 8
O8 Rb7 U6 23.6(2) 8 8
O83 Rb7 U6 143.8(3) . 8
O119 Rb7 U6 129.5(6) . 8
O118 Rb7 U6 66.4(5) . 8
O28 Rb7 U6 85.1(3) 8 8
O35 Rb7 U6 34.4(2) 8 8
Rb7 Rb7 U6 112.66(10) 6 8
O102 Rb7 U17 88.3(4) . .
O11 Rb7 U17 150.9(3) 8 .
O78 Rb7 U17 33.5(2) . .
O8 Rb7 U17 100.7(3) 8 .
O83 Rb7 U17 23.7(3) . .
O119 Rb7 U17 65.3(6) . .
O118 Rb7 U17 104.3(5) . .
O28 Rb7 U17 124.7(3) 8 .
O35 Rb7 U17 127.9(3) 8 .
Rb7 Rb7 U17 124.86(10) 6 .
U6 Rb7 U17 122.25(18) 8 .
O109 Rb8 Rb2 76.0(5) . 8_554
O109 Rb8 O112 143.4(7) . 1_554
Rb2 Rb8 O112 140.5(5) 8_554 1_554
O109 Rb8 O68 140.2(6) . 1_554
Rb2 Rb8 O68 70.7(3) 8_554 1_554
O112 Rb8 O68 73.2(6) 1_554 1_554
O109 Rb8 O72 65.7(6) . .
Rb2 Rb8 O72 139.9(3) 8_554 .
O112 Rb8 O72 78.7(6) 1_554 .
O68 Rb8 O72 136.1(4) 1_554 .
O109 Rb8 O99 102.7(7) . .
Rb2 Rb8 O99 107.6(4) 8_554 .
O112 Rb8 O99 72.5(6) 1_554 .
O68 Rb8 O99 68.5(5) 1_554 .
O72 Rb8 O99 71.2(5) . .
O109 Rb8 O104 74.9(7) . .
Rb2 Rb8 O104 61.7(5) 8_554 .
O112 Rb8 O104 119.1(7) 1_554 .
O68 Rb8 O104 70.5(5) 1_554 .
O72 Rb8 O104 95.8(5) . .
O99 Rb8 O104 49.4(6) . .
O109 Rb8 U15 148.2(6) . 1_554
Rb2 Rb8 U15 80.98(11) 8_554 1_554
O112 Rb8 U15 63.3(5) 1_554 1_554
O68 Rb8 U15 10.3(3) 1_554 1_554
O72 Rb8 U15 127.5(3) . 1_554
O99 Rb8 U15 63.8(4) . 1_554
O104 Rb8 U15 74.9(4) . 1_554
O109 Rb8 U10 64.5(5) . .
Rb2 Rb8 U10 134.04(15) 8_554 .
O112 Rb8 U10 82.3(5) 1_554 .
O68 Rb8 U10 129.6(3) 1_554 .
O72 Rb8 U10 10.8(3) . .
O99 Rb8 U10 62.3(4) . .
O104 Rb8 U10 85.2(4) . .
U15 Rb8 U10 122.32(9) 1_554 .
U5 O1 U10 109.2(5) . .
U6 O3 U1 108.5(4) . .
U3 O4 Ba2 179.9(6) . .
O27 O5 U10 69.7(6) 5 .
O27 O5 U3 69.8(6) 5 .
U10 O5 U3 119.8(5) . .
O48 O6 U15 73.6(7) . .
O48 O6 U7 71.7(7) . .
U15 O6 U7 125.4(5) . .
U4 O7 U8 109.2(4) . .
U6 O8 Rb7 111.5(5) . 15_554
U7 O9 U11 109.1(4) . .
U7 O10 U11 107.4(5) . .
U7 O10 Rb5 157.1(5) . 15_554
U11 O10 Rb5 92.9(3) . 15_554
O35 O11 U6 72.8(7) . .
O35 O11 U2 70.8(7) . .
U6 O11 U2 136.1(5) . .
O35 O11 Rb7 92.3(7) . 15_554
U6 O11 Rb7 102.0(4) . 15_554
U2 O11 Rb7 103.3(4) . 15_554
O35 O11 Rb1 120.4(8) . .
U6 O11 Rb1 89.9(3) . .
U2 O11 Rb1 87.7(3) . .
Rb7 O11 Rb1 147.2(4) 15_554 .
U9 O12 Rb6 151.7(6) . .
O22 O14 U9 70.8(7) . .
O22 O14 U15 67.2(6) . .
U9 O14 U15 117.9(5) . .
O78 O16 U17 73.6(7) . .
O78 O16 U11 74.8(7) . .
U17 O16 U11 123.5(6) . .
U6 O17 Ba1 149.2(6) . .
U6 O17 Rb1 108.8(5) . .
Ba1 O17 Rb1 102.0(3) . .
U15 O18 Ba3 178.4(6) . .
O60 O19 U11 71.6(6) . .
O60 O19 U1 68.7(6) . .
U11 O19 U1 119.2(5) . .
O60 O19 Rb5 124.9(8) . 15_554
U11 O19 Rb5 113.2(4) . 15_554
U1 O19 Rb5 127.1(4) . 15_554
U7 O20 Ba3 153.9(5) . .
U1 O21 U6 107.5(5) . .
O14 O22 U15 75.5(7) . .
O14 O22 U9 72.5(7) . .
U15 O22 U9 123.8(6) . .
O64 O23 U4 74.6(6) . .
O64 O23 U9 71.8(6) . .
U4 O23 U9 123.9(5) . .
O73 O24 U8 72.3(6) . .
O73 O24 U6 72.4(6) . .
U8 O24 U6 138.8(5) . .
U2 O25 Rb1 110.0(7) . .
U2 O25 Ba2 147.4(7) . .
Rb1 O25 Ba2 102.7(5) . .
O34 O26 U7 70.3(6) . .
O34 O26 U4 68.9(6) . .
U7 O26 U4 117.5(5) . .
O5 O27 U10 74.0(6) 5 5
O5 O27 U3 74.0(6) 5 .
U10 O27 U3 124.9(5) 5 .
U2 O28 Rb6 110.3(6) . 1_554
U2 O28 Rb6 110.3(6) . 5_554
Rb6 O28 Rb6 55.8(3) 1_554 5_554
U2 O28 Rb7 111.0(5) . 16_554
Rb6 O28 Rb7 137.5(5) 1_554 16_554
Rb6 O28 Rb7 100.0(3) 5_554 16_554
U2 O28 Rb7 111.0(5) . 15_554
Rb6 O28 Rb7 100.0(3) 1_554 15_554
Rb6 O28 Rb7 137.5(5) 5_554 15_554
Rb7 O28 Rb7 74.1(4) 16_554 15_554
U1 O29 Ba1 178.4(6) . .
U11 O30 Ba1 152.7(5) . .
U14 O31 U17 111.5(5) . .
U10 O32 Ba2 155.5(6) . .
O63 O33 U5 73.6(7) . .
O63 O33 U17 72.6(7) . .
U5 O33 U17 122.4(5) . .
O26 O34 U4 74.4(6) . .
O26 O34 U7 72.6(6) . .
U4 O34 U7 122.0(5) . .
O26 O34 Rb5 104.8(7) . .
U4 O34 Rb5 133.1(4) . .
U7 O34 Rb5 100.9(4) . .
O11 O35 U2 74.2(7) . .
O11 O35 U6 72.0(7) . .
U2 O35 U6 138.1(5) . .
O11 O35 Rb7 62.7(6) . 15_554
U2 O35 Rb7 94.1(4) . 15_554
U6 O35 Rb7 91.9(4) . 15_554
O53 O36 U1 70.5(6) . .
O53 O36 U5 69.9(6) . .
U1 O36 U5 118.8(5) . .
U9 O37 U9 107.4(6) . 5
U8 O38 Rb2 114.4(5) . .
O57 O39 U10 73.7(7) . 5
O57 O39 U12 74.6(7) . .
U10 O39 U12 124.1(5) 5 .
O80 O40 U8 69.8(4) . .
O80 O40 U8 69.8(4) . 5
U8 O40 U8 130.1(7) . 5
O80 O40 Rb1 120.7(10) . .
U8 O40 Rb1 88.1(4) . .
U8 O40 Rb1 88.1(4) 5 .
U13 O41 Rb3 112.8(7) . .
Ba1 O42 Ba3 101.9(4) . .
U8 O43 Rb1 110.4(5) . .
U17 O44 U14 112.2(5) . .
O56 O46 U14 73.3(7) 5 .
O56 O46 U13 71.4(7) 5 .
U14 O46 U13 135.1(6) . .
U16 O47 Rb3 111.6(6) . .
O6 O48 U15 69.7(6) . .
O6 O48 U7 72.1(7) . .
U15 O48 U7 123.2(5) . .
U13 O49 U12 110.4(5) . .
Ba2 O50 Ba1 102.6(5) . .
O79 O51 U16 71.6(4) . .
O79 O51 U16 71.6(4) . 5
U16 O51 U16 134.8(8) . 5
U4 O52 Rb2 109.1(5) . .
O36 O53 U1 72.8(7) . .
O36 O53 U5 73.7(7) . .
U1 O53 U5 122.3(5) . .
U14 O54 Rb3 114.0(6) . .
U10 O55 U5 108.5(5) . .
O46 O56 U14 69.7(7) 5 5
O46 O56 U13 72.3(7) 5 .
U14 O56 U13 133.1(6) 5 .
O46 O56 Rb3 121.0(9) 5 .
U14 O56 Rb3 87.6(4) 5 .
U13 O56 Rb3 89.1(4) . .
O39 O57 U10 70.6(7) . 5
O39 O57 U12 70.4(7) . .
U10 O57 U12 119.9(5) 5 .
U7 O58 Rb5 117.3(5) . .
U1 O59 Rb5 133.4(5) . 8_554
O19 O60 U1 75.8(7) . .
O19 O60 U11 72.3(7) . .
U1 O60 U11 123.7(5) . .
U3 O61 U2 109.6(4) . .
U3 O61 Rb6 105.2(4) . 5_554
U2 O61 Rb6 100.7(4) . 5_554
O33 O63 U5 69.4(6) . .
O33 O63 U17 70.9(7) . .
U5 O63 U17 119.0(5) . .
O23 O64 U9 70.7(6) . .
O23 O64 U4 67.8(6) . .
U9 O64 U4 119.1(5) . .
U8 O65 U4 110.7(4) . .
U8 O65 Rb2 99.4(4) . .
U4 O65 Rb2 101.8(4) . .
U14 O66 Rb4 152.1(6) . .
U17 O67 Ba1 174.6(7) . .
U15 O68 Rb8 154.1(7) . 1_556
U15 O68 Rb2 154.4(7) . 8
Rb8 O68 Rb2 51.5(3) 1_556 8
U9 O69 Ba3 155.3(5) . .
U5 O70 Ba1 156.3(6) . .
U4 O71 Ba3 179.5(9) . .
U10 O72 Rb8 152.9(7) . .
O24 O73 U8 70.8(6) . .
O24 O73 U6 70.8(6) . .
U8 O73 U6 136.3(5) . .
O24 O73 Rb1 119.4(8) . .
U8 O73 Rb1 90.7(4) . .
U6 O73 Rb1 90.3(4) . .
U16 O74 U15 108.7(5) . .
U16 O75 U15 109.7(5) . .
U12 O76 Ba2 174.0(8) . .
Ba3 O77 Ba3 100.1(6) 5 .
O16 O78 U17 69.9(7) . .
O16 O78 U11 69.5(7) . .
U17 O78 U11 118.4(5) . .
O16 O78 Rb7 108.8(8) . .
U17 O78 Rb7 101.5(4) . .
U11 O78 Rb7 134.7(5) . .
O51 O79 U16 71.5(4) . .
O51 O79 U16 71.5(4) . 5
U16 O79 U16 134.6(8) . 5
O51 O79 Rb3 119.0(11) . .
U16 O79 Rb3 87.8(4) . .
U16 O79 Rb3 87.8(4) 5 .
O40 O80 U8 72.4(5) . .
O40 O80 U8 72.4(4) . 5
U8 O80 U8 134.2(8) . 5
O84 O81 U14 73.5(7) . .
O84 O81 U16 73.4(7) . .
U14 O81 U16 137.9(6) . .
U9 O82 U9 104.7(7) . 5
U17 O83 Rb7 110.9(6) . .
O81 O84 U14 69.4(7) . .
O81 O84 U16 70.2(7) . .
U14 O84 U16 131.9(6) . .
O81 O84 Rb3 116.4(8) . .
U14 O84 Rb3 88.7(4) . .
U16 O84 Rb3 86.8(4) . .
U3 O85 Rb6 103.7(7) . 1_554
U3 O85 Rb6 103.7(7) . 5_554
Rb6 O85 Rb6 50.5(3) 1_554 5_554
Ba3 O87 Ba3 97.4(5) . 5
Ba1 O89 Ba2 100.7(4) . .
Rb1 O92 Rb3 174.1(13) . .
Ba1 O98 Ba3 101.0(5) . .
Rb7 O102 Rb7 101.4(8) 6 .
Rb2 O103 Rb5 170.2(7) . 15_554
Rb2 O104 Rb8 46.6(4) 8_554 .
Rb8 O109 Rb2 54.5(5) . 8_554
Rb6 O121 Rb6 47.3(5) 5 .
Rb6 O124 Rb6 62.1(10) 10_554 8_554

loop_
_geom_bond_atom_site_label_1
_geom_bond_atom_site_label_2
_geom_bond_distance
_geom_bond_site_symmetry_2
U1 O29 1.794(11) .
U1 O59 1.844(12) .
U1 O60 2.334(12) .
U1 O53 2.360(12) .
U1 O36 2.392(11) .
U1 O21 2.403(12) .
U1 O3 2.412(11) .
U1 O19 2.429(12) .
U2 O28 1.804(15) .
U2 O25 1.821(16) .
U2 O35 2.357(12) .
U2 O35 2.357(12) 5
U2 O61 2.394(11) 5
U2 O61 2.394(11) .
U2 O11 2.401(12) .
U2 O11 2.401(11) 5
U3 O85 1.820(18) .
U3 O4 1.832(16) .
U3 O27 2.344(11) 5
U3 O27 2.344(11) .
U3 O61 2.393(11) .
U3 O61 2.393(12) 5
U3 O5 2.401(11) .
U3 O5 2.401(11) 5
U4 O71 1.777(11) .
U4 O52 1.813(12) .
U4 O23 2.337(12) .
U4 O34 2.341(11) .
U4 O7 2.365(11) .
U4 O65 2.372(11) .
U4 O26 2.416(11) .
U4 O64 2.434(12) .
U5 O70 1.793(12) .
U5 O15 1.835(12) .
U5 O33 2.335(12) .
U5 O1 2.341(11) .
U5 O53 2.362(13) .
U5 O55 2.374(12) .
U5 O63 2.393(12) .
U5 O36 2.414(12) .
U6 O17 1.771(11) .
U6 O8 1.807(11) .
U6 O11 2.362(12) .
U6 O24 2.364(12) .
U6 O35 2.373(12) .
U6 O73 2.385(12) .
U6 O3 2.390(11) .
U6 O21 2.429(12) .
U7 O20 1.790(11) .
U7 O58 1.796(12) .
U7 O9 2.335(11) .
U7 O34 2.341(11) .
U7 O48 2.371(11) .
U7 O10 2.374(12) .
U7 O26 2.374(11) .
U7 O6 2.377(12) .
U8 O38 1.798(12) .
U8 O43 1.806(12) .
U8 O80 2.353(7) .
U8 O65 2.357(11) .
U8 O24 2.360(12) .
U8 O73 2.380(12) .
U8 O40 2.390(7) .
U8 O7 2.408(11) .
U9 O12 1.816(11) .
U9 O69 1.823(11) .
U9 O37 2.385(10) .
U9 O23 2.387(12) .
U9 O22 2.388(13) .
U9 O64 2.403(12) .
U9 O14 2.411(12) .
U9 O82 2.428(11) .
U10 O32 1.798(11) .
U10 O72 1.820(12) .
U10 O39 2.331(12) 5
U10 O27 2.336(11) 5
U10 O55 2.365(12) .
U10 O57 2.372(12) 5
U10 O1 2.378(11) .
U10 O5 2.394(11) .
U11 O30 1.796(11) .
U11 O13 1.812(13) .
U11 O60 2.348(12) .
U11 O16 2.356(13) .
U11 O19 2.357(11) .
U11 O9 2.399(11) .
U11 O10 2.410(12) .
U11 O78 2.427(13) .
U12 O76 1.827(16) .
U12 O2 1.842(18) .
U12 O39 2.370(12) 5
U12 O39 2.370(12) .
U12 O49 2.382(12) 5
U12 O49 2.382(12) .
U12 O57 2.426(12) 5
U12 O57 2.426(12) .
U13 O41 1.776(17) .
U13 O62 1.823(18) .
U13 O49 2.377(12) 5
U13 O49 2.377(12) .
U13 O56 2.398(14) 5
U13 O56 2.398(14) .
U13 O46 2.411(13) .
U13 O46 2.411(13) 5
U14 O66 1.799(13) .
U14 O54 1.826(13) .
U14 O81 2.328(13) .
U14 O46 2.334(13) .
U14 O31 2.348(14) .
U14 O44 2.370(13) .
U14 O56 2.383(14) 5
U14 O84 2.385(14) .
U15 O18 1.761(12) .
U15 O68 1.778(13) .
U15 O22 2.301(13) .
U15 O6 2.317(13) .
U15 O48 2.370(12) .
U15 O75 2.382(12) .
U15 O74 2.402(13) .
U15 O14 2.416(12) .
U16 O45 1.762(13) .
U16 O47 1.824(13) .
U16 O75 2.377(13) .
U16 O81 2.381(13) .
U16 O74 2.387(12) .
U16 O51 2.394(7) .
U16 O79 2.396(7) .
U16 O84 2.426(13) .
U17 O67 1.741(13) .
U17 O83 1.812(15) .
U17 O16 2.320(13) .
U17 O44 2.356(13) .
U17 O78 2.370(13) .
U17 O33 2.392(12) .
U17 O31 2.399(13) .
U17 O63 2.415(12) .
Ba1 O29 2.602(11) .
Ba1 O67 2.725(13) .
Ba1 O42 2.737(13) .
Ba1 O89 2.768(13) .
Ba1 O98 2.789(16) .
Ba1 O50 2.791(14) .
Ba1 O70 2.998(12) .
Ba1 O30 3.042(11) .
Ba1 O17 3.084(11) .
Ba2 O4 2.587(17) .
Ba2 O76 2.647(16) .
Ba2 O50 2.736(14) .
Ba2 O50 2.736(14) 5
Ba2 O89 2.836(13) .
Ba2 O89 2.836(13) 5
Ba2 O32 2.992(11) 5
Ba2 O32 2.992(11) .
Ba2 O25 3.246(16) .
Ba3 O18 2.669(12) .
Ba3 O71 2.687(12) .
Ba3 O77 2.753(13) .
Ba3 O98 2.795(16) .
Ba3 O42 2.808(13) .
Ba3 O87 2.809(12) .
Ba3 O20 3.049(11) .
Ba3 O69 3.135(11) .
Rb1 O25 3.000(16) .
Rb1 O43 3.071(12) .
Rb1 O43 3.071(12) 5
Rb1 O17 3.127(11) .
Rb1 O17 3.127(11) 5
Rb1 O73 3.274(12) .
Rb1 O73 3.274(12) 5
Rb1 O11 3.305(12) .
Rb1 O11 3.305(12) 5
Rb1 O92 3.35(4) .
Rb1 O40 3.373(17) .
Rb2 O65 2.887(11) .
Rb2 O100 2.892(17) 15_554
Rb2 O38 2.923(12) .
Rb2 O109 2.94(2) 15
Rb2 O68 2.976(13) 15_554
Rb2 O104 2.99(3) 15
Rb2 O52 3.124(12) .
Rb2 O103 3.16(2) .
Rb2 O115 3.29(3) 15
Rb3 O54 2.943(13) .
Rb3 O54 2.943(13) 5
Rb3 O47 2.955(13) .
Rb3 O47 2.955(13) 5
Rb3 O41 3.080(17) .
Rb3 O79 3.299(17) .
Rb3 O84 3.324(14) .
Rb3 O84 3.324(14) 5
Rb3 O56 3.373(15) 5
Rb3 O56 3.373(15) .
Rb4 O66 2.787(13) 6
Rb4 O66 2.787(13) .
Rb4 O120 2.84(3) 6
Rb4 O120 2.84(3) .
Rb4 O126 2.89(3) 6
Rb4 O126 2.89(3) .
Rb5 O93 2.833(14) 15
Rb5 O106 2.91(2) 15
Rb5 O19 2.931(12) 8
Rb5 O58 3.067(12) .
Rb5 O34 3.079(11) .
Rb5 O91 3.141(15) .
Rb5 O59 3.263(12) 15
Rb6 O124 2.78(4) 15
Rb6 O12 2.788(12) .
Rb6 O61 2.859(12) 5_556
Rb6 O113 2.92(3) 15
Rb6 O28 3.063(14) 1_556
Rb6 O85 3.358(17) 1_556
Rb7 O102 2.547(16) .
Rb7 O11 3.013(13) 8
Rb7 O78 3.037(15) .
Rb7 O8 3.184(13) 8
Rb7 O83 3.206(16) .
Rb7 O119 3.24(3) .
Rb7 O118 3.26(3) .
Rb7 O28 3.270(14) 8
Rb7 O35 3.388(13) 8
Rb8 O109 2.30(2) .
Rb8 O112 2.62(2) 1_554
Rb8 O68 2.670(14) 1_554
Rb8 O72 2.702(13) .
Rb8 O99 2.863(18) .
Rb8 O104 3.23(3) .
O5 O27 1.472(16) 5
O6 O48 1.476(16) .
O8 Rb7 3.184(13) 15_554
O11 O35 1.429(16) .
O11 Rb7 3.013(13) 15_554
O14 O22 1.512(17) .
O16 O78 1.467(17) .
O19 O60 1.457(16) .
O19 Rb5 2.932(12) 15_554
O23 O64 1.539(16) .
O24 O73 1.500(16) .
O26 O34 1.500(15) .
O27 O5 1.472(16) 5
O27 U10 2.336(11) 5
O28 Rb6 3.063(14) 1_554
O28 Rb6 3.063(14) 5_554
O28 Rb7 3.270(14) 16_554
O28 Rb7 3.270(14) 15_554
O33 O63 1.502(17) .
O35 Rb7 3.387(13) 15_554
O36 O53 1.495(17) .
O37 U9 2.385(10) 5
O39 O57 1.442(16) .
O39 U10 2.331(12) 5
O40 O80 1.53(2) .
O40 U8 2.390(7) 5
O46 O56 1.497(18) 5
O51 O79 1.52(2) .
O51 U16 2.394(7) 5
O56 O46 1.497(18) 5
O56 U14 2.383(14) 5
O57 U10 2.372(12) 5
O59 Rb5 3.263(12) 8_554
O61 Rb6 2.859(12) 5_554
O68 Rb8 2.670(14) 1_556
O68 Rb2 2.976(13) 8
O77 Ba3 2.753(13) 5
O79 U16 2.396(7) 5
O80 U8 2.353(7) 5
O81 O84 1.501(18) .
O82 U9 2.428(11) 5
O85 Rb6 3.358(17) 1_554
O85 Rb6 3.358(17) 5_554
O87 Ba3 2.809(12) 5
O93 Rb5 2.833(14) 8_554
O100 Rb2 2.892(17) 8
O102 Rb7 2.547(16) 6
O104 Rb2 2.99(3) 8_554
O106 Rb5 2.91(2) 8_554
O109 Rb2 2.94(2) 8_554
O112 Rb8 2.62(2) 1_556
O113 Rb6 2.92(3) 8_554
O115 Rb2 3.29(3) 8_554
O124 Rb6 2.78(4) 10_554
O124 Rb6 2.78(4) 8_554
